data_4134757
loop_
_publ_author_name
'Lamb, Jessica R.'
'Hubbell, Aran K.'
'MacMillan, Samantha N.'
'Coates, Geoffrey W.'

_publ_section_title
;
 Carbonylative, Catalytic Deoxygenation of 2,3-Disubstituted Epoxides with
 Inversion of Stereochemistry: An Alternative Alkene Isomerization Method.
;
_journal_issue 17
_journal_name_full 'Journal of the American Chemical Society'
_journal_page_first 8029
_journal_page_last 8035
_journal_paper_doi 10.1021/jacs.0c02653
_journal_volume 142
_journal_year 2020
_chemical_absolute_configuration ad
_chemical_formula_moiety '2(C36 H50 Al Cl2 N2 O4), 2(C5 Mn O5), 3(C4 H8 O)'
_chemical_formula_sum 'C94 H124 Al2 Cl4 Mn2 N4 O21'
_chemical_formula_weight 1951.60
_space_group_crystal_system orthorhombic
_space_group_IT_number 19
_space_group_name_Hall 'P 2ac 2ab'
_space_group_name_H-M_alt 'P 21 21 21'
_atom_sites_solution_hydrogens geom
_atom_sites_solution_primary dual
_audit_creation_date 2017-04-26
_audit_creation_method
;
Olex2 1.2-ac3
(compiled 2016.08.26 svn.r3337 for Rigaku Oxford Diffraction, GUI svn.r5221)
;
_cell_angle_alpha 90
_cell_angle_beta 90
_cell_angle_gamma 90
_cell_formula_units_Z 4
_cell_length_a 15.6733(3)
_cell_length_b 23.5355(4)
_cell_length_c 26.0438(4)
_cell_measurement_reflns_used 26132
_cell_measurement_temperature 100.00(10)
_cell_measurement_theta_max 28.1820
_cell_measurement_theta_min 3.4830
_cell_volume 9607.0(3)
_computing_cell_refinement 'CrysAlisPro 1.171.39.27b (Rigaku OD, 2015)'
_computing_data_collection 'CrysAlisPro 1.171.39.27b (Rigaku OD, 2015)'
_computing_data_reduction 'CrysAlisPro 1.171.39.27b (Rigaku OD, 2015)'
_computing_molecular_graphics 'Olex2 (Dolomanov et al., 2009)'
_computing_publication_material 'Olex2 (Dolomanov et al., 2009)'
_computing_structure_refinement 'ShelXL (Sheldrick, 2015)'
_computing_structure_solution 'ShelXT (Sheldrick, 2015)'
_diffrn_ambient_environment N~2~
_diffrn_ambient_temperature 100.00(10)
_diffrn_detector 'CCD plate'
_diffrn_detector_type HyPix
_diffrn_measured_fraction_theta_full 0.996
_diffrn_measured_fraction_theta_max 0.996
_diffrn_measurement_details
;
List of Runs (angles in degrees, time in seconds):

  # Type    Start    End  Width  t~exp~   \w     \q     \k     \f   Frames
--------------------------------------------------------------------------
  1  \w    -45.00   9.00   0.50   45.00    --    3.71 -90.00  67.00  108
  2  \w    -12.00  23.00   0.50   45.00    --   -4.96 -99.00 150.00   70
  3  \w    -56.00   1.00   0.50   45.00    --   -4.96 -36.00-103.00  114
  4  \w     -9.00  16.00   0.50   45.00    --   -4.96 -99.00-180.00   50
  5  \w    -16.00  10.00   0.50   45.00    --   -4.96 -99.00-120.00   52
;
_diffrn_measurement_device 'four-circle diffractometer'
_diffrn_measurement_device_type 'XtaLAB Synergy, Dualflex, HyPix'
_diffrn_measurement_method '\w scans'
_diffrn_orient_matrix_type 'CrysAlisPro convention (1999,Acta A55,543-557)'
_diffrn_orient_matrix_UB_11 -0.0336573000
_diffrn_orient_matrix_UB_12 -0.0157344000
_diffrn_orient_matrix_UB_13 0.0113820000
_diffrn_orient_matrix_UB_21 -0.0287643000
_diffrn_orient_matrix_UB_22 0.0224717000
_diffrn_orient_matrix_UB_23 -0.0054760000
_diffrn_orient_matrix_UB_31 -0.0093099000
_diffrn_orient_matrix_UB_32 -0.0125071000
_diffrn_orient_matrix_UB_33 -0.0241257000
_diffrn_radiation_monochromator mirror
_diffrn_radiation_probe x-ray
_diffrn_radiation_type MoK\a
_diffrn_radiation_wavelength 0.71073
_diffrn_reflns_av_R_equivalents 0.0278
_diffrn_reflns_av_unetI/netI 0.0297
_diffrn_reflns_Laue_measured_fraction_full 0.996
_diffrn_reflns_Laue_measured_fraction_max 0.996
_diffrn_reflns_limit_h_max 18
_diffrn_reflns_limit_h_min -19
_diffrn_reflns_limit_k_max 29
_diffrn_reflns_limit_k_min -25
_diffrn_reflns_limit_l_max 32
_diffrn_reflns_limit_l_min -28
_diffrn_reflns_number 58659
_diffrn_reflns_point_group_measured_fraction_full 0.997
_diffrn_reflns_point_group_measured_fraction_max 0.997
_diffrn_reflns_theta_full 26.000
_diffrn_reflns_theta_max 26.372
_diffrn_reflns_theta_min 3.388
_diffrn_source 'micro-focus sealed X-ray tube'
_diffrn_source_type 'PhotonJet (Mo) X-ray Source'
_exptl_absorpt_coefficient_mu 0.463
_exptl_absorpt_correction_T_max 1.000
_exptl_absorpt_correction_T_min 0.518
_exptl_absorpt_correction_type gaussian
_exptl_absorpt_process_details
;
CrysAlisPro 1.171.39.27b (Rigaku Oxford Diffraction, 2015)
Numerical absorption correction based on gaussian integration over
			a multifaceted crystal model
Empirical absorption correction using spherical harmonics,
 implemented in SCALE3 ABSPACK scaling algorithm.
;
_exptl_crystal_colour 'clear orange'
_exptl_crystal_density_diffrn 1.349
_exptl_crystal_description block
_exptl_crystal_F_000 4112
_exptl_crystal_size_max 0.513
_exptl_crystal_size_mid 0.149
_exptl_crystal_size_min 0.116
_refine_diff_density_max 1.022
_refine_diff_density_min -0.587
_refine_diff_density_rms 0.056
_refine_ls_abs_structure_details
;
 Refined as an inversion twin.
;
_refine_ls_abs_structure_Flack 0.421(17)
_refine_ls_extinction_method none
_refine_ls_goodness_of_fit_ref 1.021
_refine_ls_hydrogen_treatment constr
_refine_ls_matrix_type full
_refine_ls_number_parameters 1314
_refine_ls_number_reflns 19346
_refine_ls_number_restraints 1577
_refine_ls_restrained_S_all 1.603
_refine_ls_R_factor_all 0.0450
_refine_ls_R_factor_gt 0.0404
_refine_ls_shift/su_max 0.001
_refine_ls_shift/su_mean 0.000
_refine_ls_structure_factor_coef Fsqd
_refine_ls_weighting_details 'w=1/[\s^2^(Fo^2^)+(0.0578P)^2^+6.3589P] where P=(Fo^2^+2Fc^2^)/3'
_refine_ls_weighting_scheme calc
_refine_ls_wR_factor_gt 0.1021
_refine_ls_wR_factor_ref 0.1044
_reflns_Friedel_coverage 0.846
_reflns_Friedel_fraction_full 0.999
_reflns_Friedel_fraction_max 0.999
_reflns_number_gt 17869
_reflns_number_total 19346
_reflns_threshold_expression 'I > 2\s(I)'
_cod_data_source_file ja0c02653_si_002.cif
_cod_data_source_block rjrl1_abs
_cod_depositor_comments 'Adding full bibliography for 4134757.cif.'
_cod_database_code 4134757
_shelx_shelxl_version_number 2016/6
_chemical_oxdiff_formula C94H124Al2Cl4Mn2N4O21
_chemical_oxdiff_usercomment 'Crystallized from THF'
_shelx_space_group_comment
;
The symmetry employed for this shelxl refinement is uniquely defined
by the following loop, which should always be used as a source of
symmetry information in preference to the above space-group names.
They are only intended as comments.
;
_reflns_odcompleteness_completeness 99.61
_reflns_odcompleteness_iscentric 1
_reflns_odcompleteness_theta 26.32
_olex2_refinement_description
;
1. Twinned data refinement
 Scales: 0.579(17) 0.421(17)
2. Fixed Uiso
 At 1.2 times of:
  All C(H) groups, All C(H,H) groups, All C(H,H,H,H) groups
 At 1.5 times of:
  All C(H,H,H) groups
3. Restrained distances
 C131-C130 \\sim C35B-C34B \\sim C35A-C34A \\sim C31D_$1-C30C_$1 \\sim
C31C_$1-C30D_$1 ~
 C35D_$1-C34D_$1 \\sim C35C_$1-C34C_$1
 with sigma of 0.02
 O14-C133 \\sim O14-C136 \\sim O13-C129 \\sim O13-C132 \\sim O23_$1-C229_$1
\\sim O23_$1-C232_$1 ~
 O24_$1-C233_$1 \\sim O24_$1-C236_$1
 with sigma of 0.02
 O13-C129 \\sim O13-C132 \\sim O14-C133 \\sim O14-C136 \\sim O24_$1-C233_$1
\\sim O24_$1-C236_$1 ~
 O23_$1-C229_$1 \\sim O23_$1-C232_$1
 with sigma of 0.02
 C132-C131 \\sim C130-C129 \\sim C34A-C133 \\sim C34B-C133 \\sim C35A-C136
\\sim C35B-C136 ~
 C34D_$1-C233_$1 \\sim C34C_$1-C233_$1 \\sim C35C_$1-C236_$1 \\sim
C35D_$1-C236_$1 ~
 C30D_$1-C229_$1 \\sim C30C_$1-C229_$1 \\sim C31D_$1-C232_$1 \\sim
C31C_$1-C232_$1
 with sigma of 0.02
4. Uiso/Uaniso restraints and constraints
O1S \\sim C1S \\sim C4S \\sim C2S \\sim C3S \\sim O3S \\sim C9S \\sim C12S
\\sim C10S \\sim C11S \\sim O2S \\sim C5S \\sim C8S \\sim C6S \\sim C7S: within
2A with sigma of 0.04 and sigma for terminal atoms of 0.08
O1 \\sim Mn1 \\sim C1 \\sim C2 \\sim C3 \\sim C4 \\sim C5 \\sim O2 \\sim O3
\\sim O4 \\sim O5 \\sim O7A \\sim Mn2A \\sim C6A \\sim C7A \\sim C8A \\sim C9A
\\sim C10A \\sim O6A \\sim O8A \\sim O9A \\sim O10A \\sim O6B \\sim Mn2B \\sim
C6B \\sim C7B \\sim C8B \\sim C9B \\sim C10B \\sim O7B \\sim O8B \\sim O9B
\\sim O10B: within 2A with sigma of 0.04 and sigma for terminal atoms of 0.08
O13 \\sim C132 \\sim C131 \\sim C130 \\sim C129 \\sim O14 \\sim C136 \\sim C133
\\sim C35A \\sim C35B \\sim C34A \\sim C34B \\sim O24 \\sim C233 \\sim C34C
\\sim C34D \\sim C35D \\sim C35C \\sim C236 \\sim C229 \\sim C30D \\sim C30C
\\sim C31C \\sim C31D \\sim C232: within 2A with sigma of 0.04 and sigma for
terminal atoms of 0.08
5. Rigid body (RIGU) restrains
 O1S, C1S, C4S, C2S, C3S, O3S, C9S, C12S, C10S, C11S, O2S, C5S, C8S, C6S, C7S
 with sigma for 1-2 distances of 0.004 and sigma for 1-3 distances of 0.004
 O6B, Mn2B, C6B, C7B, C8B, C9B, C10B, O7B, O8B, O9B, O10B, O9A, Mn2A, C6A, C7A,
  C8A, C9A, C10A, O6A, O7A, O8A, O10A, O5, Mn1, C1, C2, C3, C4, C5, O1, O2, O3,
 O4
 with sigma for 1-2 distances of 0.004 and sigma for 1-3 distances of 0.004
 O13, C132, C131, C130, C129, O14, C133, C34A, C34B, C35B, C35A, C136, O24,
 C233, C34D, C34C, C35D, C35C, C236, O23, C229, C30D, C30C, C31C, C31D, C232
 with sigma for 1-2 distances of 0.004 and sigma for 1-3 distances of 0.004
6. Same fragment restrains
{Mn1, O1, O2, O3, O4, O5, C1, C2, C3, C4, C5} sigma for 1-2: 0.02, 1-3: 0.04
{Mn2B, O6B, O7B, O8B, O9B, O10B, C6B, C7B, C8B, C9B, C10B} sigma for 1-2: 0.02,
1-3: 0.04
as
{Mn2A, O6A, O7A, O8A, O9A, O10A, C6A, C7A, C8A, C9A, C10A}
{Mn1, O1, O2, O3, O4, O5, C1, C2, C3, C4, C5} sigma for 1-2: 0.02, 1-3: 0.04
as
{Mn2B, O6B, O7B, O8B, O9B, O10B, C6B, C7B, C8B, C9B, C10B}
{O13, C129, C130, C131, C132} sigma for 1-2: 0.02, 1-3: 0.04
{O1S, C4S, C3S, C2S, C1S} sigma for 1-2: 0.02, 1-3: 0.04
as
{O1S, C1S, C2S, C3S, C4S}
{O13, C129, C130, C131, C132} sigma for 1-2: 0.02, 1-3: 0.04
{O2S, C8S, C7S, C6S, C5S} sigma for 1-2: 0.02, 1-3: 0.04
as
{O2S, C5S, C6S, C7S, C8S}
{O13, C129, C130, C131, C132} sigma for 1-2: 0.02, 1-3: 0.04
as
{O3S, C9S, C12S, C10S, C11S}
7. Others
 Sof(Mn2B)=Sof(O6B)=Sof(O7B)=Sof(O8B)=Sof(O9B)=Sof(O10B)=Sof(C6B)=Sof(C7B)=
 Sof(C8B)=Sof(C9B)=Sof(C10B)=1-FVAR(1)
 Sof(Mn2A)=Sof(O6A)=Sof(O7A)=Sof(O8A)=Sof(O9A)=Sof(O10A)=Sof(C6A)=Sof(C7A)=
 Sof(C8A)=Sof(C9A)=Sof(C10A)=FVAR(1)
 Sof(H13I)=Sof(H13J)=Sof(C34B)=Sof(H34G)=Sof(H34H)=Sof(C35B)=Sof(H35G)=
 Sof(H35H)=Sof(H13M)=Sof(H13N)=1-FVAR(2)
 Sof(H13G)=Sof(H13H)=Sof(C34A)=Sof(H34E)=Sof(H34F)=Sof(C35A)=Sof(H35E)=
 Sof(H35F)=Sof(H13K)=Sof(H13L)=FVAR(2)
 Sof(H22U)=Sof(H22V)=Sof(C30D)=Sof(H30C)=Sof(H30D)=Sof(C31D)=Sof(H31C)=
 Sof(H31D)=Sof(H23C)=Sof(H23D)=1-FVAR(3)
 Sof(H22S)=Sof(H22T)=Sof(C30C)=Sof(H30A)=Sof(H30B)=Sof(C31C)=Sof(H31A)=
 Sof(H31B)=Sof(H23A)=Sof(H23B)=FVAR(3)
 Sof(H23G)=Sof(H23H)=Sof(C34D)=Sof(H34C)=Sof(H34D)=Sof(C35D)=Sof(H35C)=
 Sof(H35D)=Sof(H23K)=Sof(H23L)=1-FVAR(4)
 Sof(H23E)=Sof(H23F)=Sof(C34C)=Sof(H34A)=Sof(H34B)=Sof(C35C)=Sof(H35A)=
 Sof(H35B)=Sof(H23I)=Sof(H23J)=FVAR(4)
8.a Ternary CH refined with riding coordinates:
 C108(H108), C113(H113), C208(H208), C213(H213)
8.b Secondary CH2 refined with riding coordinates:
 C109(H10A,H10B), C110(H11A,H11B), C111(H11C,H11D), C112(H11E,H11F), C129(H12S,
 H12T), C130(H13A,H13B), C131(H13C,H13D), C132(H13E,H13F), C133(H13G,H13H),
 C133(H13I,H13J), C34A(H34E,H34F), C35A(H35E,H35F), C34B(H34G,H34H), C35B(H35G,
 H35H), C136(H13K,H13L), C136(H13M,H13N), C209(H20A,H20B), C210(H21A,H21B),
 C211(H21C,H21D), C212(H21E,H21F), C229(H22S,H22T), C229(H22U,H22V), C30C(H30A,
 H30B), C31C(H31A,H31B), C30D(H30C,H30D), C31D(H31C,H31D), C232(H23A,H23B),
 C232(H23C,H23D), C233(H23E,H23F), C233(H23G,H23H), C34C(H34A,H34B), C35C(H35A,
 H35B), C34D(H34C,H34D), C35D(H35C,H35D), C236(H23I,H23J), C236(H23K,H23L),
 C1S(H1SA,H1SB), C2S(H2SA,H2SB), C3S(H3SA,H3SB), C4S(H4SA,H4SB), C5S(H5SA,H5SB),
  C6S(H6SA,H6SB), C7S(H7SA,H7SB), C8S(H8SA,H8SB), C9S(H9SA,H9SB), C12S(H12U,
 H12V), C10S(H10C,H10D), C11S(H11G,H11H)
8.c Aromatic/amide H refined with riding coordinates:
 C103(H103), C105(H105), C107(H107), C114(H114), C116(H116), C118(H118),
 C203(H203), C205(H205), C207(H207), C214(H214), C216(H216), C218(H218)
8.d Idealised Me refined as rotating group:
 C122(H12A,H12B,H12C), C123(H12D,H12E,H12F), C124(H12G,H12H,H12I), C126(H12J,
 H12K,H12L), C127(H12M,H12N,H12O), C128(H12P,H12Q,H12R), C222(H22A,H22B,H22C),
 C223(H22D,H22E,H22F), C224(H22G,H22H,H22I), C226(H22J,H22K,H22L), C227(H22M,
 H22N,H22O), C228(H22P,H22Q,H22R)
;
_olex2_submission_special_instructions 'No special instructions were received'
_oxdiff_exptl_absorpt_empirical_details
;
Empirical correction (ABSPACK) includes:
- Absorption correction using spherical harmonics
- Frame scaling
;
_oxdiff_exptl_absorpt_empirical_full_max 1.085
_oxdiff_exptl_absorpt_empirical_full_min 0.927

loop_
_space_group_symop_operation_xyz
'x, y, z'
'-x+1/2, -y, z+1/2'
'-x, y+1/2, -z+1/2'
'x+1/2, -y+1/2, -z'

loop_
_atom_site_label
_atom_site_type_symbol
_atom_site_fract_x
_atom_site_fract_y
_atom_site_fract_z
_atom_site_U_iso_or_equiv
_atom_site_adp_type
_atom_site_occupancy
_atom_site_site_symmetry_order
_atom_site_calc_flag
_atom_site_refinement_flags_posn
_atom_site_refinement_flags_adp
_atom_site_refinement_flags_occupancy
_atom_site_disorder_assembly
_atom_site_disorder_group
Cl11 Cl 1.03524(6) 0.35679(3) 0.69909(4) 0.0273(2) Uani 1 1 d . . . . .
Cl12 Cl 0.60583(6) 0.89360(3) 0.66904(3) 0.02481(18) Uani 1 1 d . . . . .
Al1 Al 0.83930(6) 0.62910(4) 0.65205(4) 0.01402(19) Uani 1 1 d . . . . .
O11 O 0.87936(15) 0.58311(9) 0.70146(9) 0.0167(5) Uani 1 1 d . . . . .
O12 O 0.78533(15) 0.67680(9) 0.69469(9) 0.0151(5) Uani 1 1 d . . . . .
N11 N 0.8976(2) 0.58439(12) 0.59811(11) 0.0189(6) Uani 1 1 d . . . . .
N12 N 0.7999(2) 0.67295(12) 0.59151(11) 0.0228(6) Uani 1 1 d . . . . .
C101 C 0.9148(2) 0.53221(13) 0.70077(13) 0.0163(7) Uani 1 1 d . . . . .
C102 C 0.9301(2) 0.50289(14) 0.74792(13) 0.0180(7) Uani 1 1 d . . . . .
C103 C 0.9663(2) 0.44912(14) 0.74545(14) 0.0196(7) Uani 1 1 d . . . . .
H103 H 0.975691 0.429069 0.775691 0.023 Uiso 1 1 calc R . . . .
C104 C 0.9889(2) 0.42440(14) 0.69855(15) 0.0210(7) Uani 1 1 d . . . . .
C105 C 0.9777(2) 0.45231(14) 0.65321(14) 0.0202(7) Uani 1 1 d . . . . .
H105 H 0.994121 0.435588 0.622403 0.024 Uiso 1 1 calc R . . . .
C106 C 0.9407(2) 0.50709(14) 0.65374(13) 0.0178(7) Uani 1 1 d . . . . .
C107 C 0.9335(2) 0.53566(15) 0.60471(13) 0.0194(7) Uani 1 1 d . . . . .
H107 H 0.956228 0.517632 0.576043 0.023 Uiso 1 1 calc R . . . .
C108 C 0.9002(3) 0.61415(19) 0.54802(15) 0.0361(10) Uani 1 1 d . . . . .
H108 H 0.942381 0.644531 0.552306 0.043 Uiso 1 1 calc R . . . .
C109 C 0.9297(3) 0.58087(16) 0.50163(14) 0.0264(8) Uani 1 1 d . . . . .
H10A H 0.894376 0.547327 0.497523 0.032 Uiso 1 1 calc R . . . .
H10B H 0.988164 0.568592 0.506633 0.032 Uiso 1 1 calc R . . . .
C110 C 0.9238(4) 0.6176(2) 0.45343(16) 0.0449(12) Uani 1 1 d . . . . .
H11A H 0.968847 0.645845 0.454507 0.054 Uiso 1 1 calc R . . . .
H11B H 0.933803 0.593744 0.423643 0.054 Uiso 1 1 calc R . . . .
C111 C 0.8415(4) 0.6468(2) 0.44700(17) 0.0518(14) Uani 1 1 d . . . . .
H11C H 0.797733 0.618747 0.439831 0.062 Uiso 1 1 calc R . . . .
H11D H 0.845083 0.671923 0.417544 0.062 Uiso 1 1 calc R . . . .
C112 C 0.8146(3) 0.68156(16) 0.49400(14) 0.0295(9) Uani 1 1 d . . . . .
H11E H 0.757469 0.696452 0.488894 0.035 Uiso 1 1 calc R . . . .
H11F H 0.853129 0.713403 0.498492 0.035 Uiso 1 1 calc R . . . .
C113 C 0.8163(3) 0.64388(19) 0.54197(16) 0.0353(10) Uani 1 1 d . . . . .
H113 H 0.772371 0.614642 0.537690 0.042 Uiso 1 1 calc R . . . .
C114 C 0.7553(2) 0.71897(15) 0.59281(13) 0.0208(7) Uani 1 1 d . . . . .
H114 H 0.738455 0.734492 0.561569 0.025 Uiso 1 1 calc R . . . .
C115 C 0.7294(2) 0.74824(13) 0.63884(13) 0.0164(7) Uani 1 1 d . . . . .
C116 C 0.6856(2) 0.80010(14) 0.63260(13) 0.0175(7) Uani 1 1 d . . . . .
H116 H 0.672417 0.813505 0.599957 0.021 Uiso 1 1 calc R . . . .
C117 C 0.6628(2) 0.83024(14) 0.67500(14) 0.0193(7) Uani 1 1 d . . . . .
C118 C 0.6834(2) 0.81119(14) 0.72427(13) 0.0183(7) Uani 1 1 d . . . . .
H118 H 0.668424 0.833397 0.752411 0.022 Uiso 1 1 calc R . . . .
C119 C 0.7254(2) 0.76003(14) 0.73244(13) 0.0166(7) Uani 1 1 d . . . . .
C120 C 0.7475(2) 0.72673(13) 0.68858(12) 0.0154(6) Uani 1 1 d . . . . .
C121 C 0.7448(2) 0.73891(14) 0.78710(13) 0.0186(7) Uani 1 1 d . . . . .
C122 C 0.8400(2) 0.72399(15) 0.79345(14) 0.0219(7) Uani 1 1 d . . . . .
H12A H 0.854600 0.693645 0.770445 0.033 Uiso 1 1 calc GR . . . .
H12B H 0.850539 0.712273 0.828186 0.033 Uiso 1 1 calc GR . . . .
H12C H 0.874106 0.756760 0.785690 0.033 Uiso 1 1 calc GR . . . .
C123 C 0.6897(2) 0.68623(15) 0.79846(14) 0.0227(7) Uani 1 1 d . . . . .
H12D H 0.630428 0.696531 0.797251 0.034 Uiso 1 1 calc GR . . . .
H12E H 0.703255 0.671873 0.831977 0.034 Uiso 1 1 calc GR . . . .
H12F H 0.700908 0.657452 0.773228 0.034 Uiso 1 1 calc GR . . . .
C124 C 0.7235(3) 0.78420(17) 0.82778(15) 0.0305(9) Uani 1 1 d . . . . .
H12G H 0.754647 0.818384 0.820470 0.046 Uiso 1 1 calc GR . . . .
H12H H 0.739177 0.770395 0.861162 0.046 Uiso 1 1 calc GR . . . .
H12I H 0.663424 0.792065 0.827082 0.046 Uiso 1 1 calc GR . . . .
C125 C 0.9112(2) 0.53151(14) 0.79985(13) 0.0180(7) Uani 1 1 d . . . . .
C126 C 0.9709(3) 0.58310(15) 0.80570(14) 0.0261(8) Uani 1 1 d . . . . .
H12J H 1.029080 0.570321 0.806835 0.039 Uiso 1 1 calc GR . . . .
H12K H 0.957560 0.602900 0.836901 0.039 Uiso 1 1 calc GR . . . .
H12L H 0.963419 0.608201 0.777002 0.039 Uiso 1 1 calc GR . . . .
C127 C 0.8175(2) 0.55080(16) 0.80374(14) 0.0249(8) Uani 1 1 d . . . . .
H12M H 0.805212 0.577218 0.776637 0.037 Uiso 1 1 calc GR . . . .
H12N H 0.808143 0.568821 0.836324 0.037 Uiso 1 1 calc GR . . . .
H12O H 0.780648 0.518378 0.800665 0.037 Uiso 1 1 calc GR . . . .
C128 C 0.9286(3) 0.49125(16) 0.84506(14) 0.0273(8) Uani 1 1 d . . . . .
H12P H 0.894286 0.457686 0.841454 0.041 Uiso 1 1 calc GR . . . .
H12Q H 0.914500 0.509994 0.876680 0.041 Uiso 1 1 calc GR . . . .
H12R H 0.987820 0.480900 0.845294 0.041 Uiso 1 1 calc GR . . . .
O13 O 0.94678(15) 0.67638(9) 0.65522(9) 0.0187(5) Uani 1 1 d D U . . .
C129 C 1.0321(2) 0.65392(15) 0.66326(15) 0.0242(8) Uani 1 1 d D U . . .
H12S H 1.062097 0.649382 0.630951 0.029 Uiso 1 1 calc R . . . .
H12T H 1.030256 0.617635 0.680881 0.029 Uiso 1 1 calc R . . . .
C130 C 1.0728(3) 0.69812(16) 0.69560(16) 0.0277(8) Uani 1 1 d D U . . .
H13A H 1.134457 0.695949 0.693491 0.033 Uiso 1 1 calc R . . . .
H13B H 1.055556 0.694354 0.731217 0.033 Uiso 1 1 calc R . . . .
C131 C 1.0403(2) 0.75270(15) 0.67294(16) 0.0261(8) Uani 1 1 d D U . . .
H13C H 1.072162 0.763001 0.642379 0.031 Uiso 1 1 calc R . . . .
H13D H 1.043645 0.783545 0.697564 0.031 Uiso 1 1 calc R . . . .
C132 C 0.9493(2) 0.73858(14) 0.66019(15) 0.0224(7) Uani 1 1 d D U . . .
H13E H 0.911383 0.751205 0.687333 0.027 Uiso 1 1 calc R . . . .
H13F H 0.932312 0.756611 0.628298 0.027 Uiso 1 1 calc R . . . .
O14 O 0.73421(15) 0.58011(10) 0.64322(9) 0.0200(5) Uani 1 1 d D U . . .
C133 C 0.7296(3) 0.51899(16) 0.6348(2) 0.0370(10) Uani 1 1 d D U . . .
H13G H 0.746071 0.498408 0.665510 0.044 Uiso 0.66(3) 1 calc R . P A 1
H13H H 0.766701 0.507636 0.606783 0.044 Uiso 0.66(3) 1 calc R . P A 1
H13I H 0.766137 0.499057 0.658883 0.044 Uiso 0.34(3) 1 calc R . P A 2
H13J H 0.747523 0.509586 0.600163 0.044 Uiso 0.34(3) 1 calc R . P A 2
C34A C 0.6373(5) 0.5079(5) 0.6216(4) 0.032(2) Uani 0.66(3) 1 d D U P A 1
H34E H 0.621739 0.468472 0.627045 0.039 Uiso 0.66(3) 1 calc R . P A 1
H34F H 0.624088 0.518744 0.586570 0.039 Uiso 0.66(3) 1 calc R . P A 1
C35A C 0.5947(7) 0.5470(4) 0.6604(4) 0.032(2) Uani 0.66(3) 1 d D U P A 1
H35E H 0.597847 0.531504 0.694840 0.038 Uiso 0.66(3) 1 calc R . P A 1
H35F H 0.535473 0.553901 0.651596 0.038 Uiso 0.66(3) 1 calc R . P A 1
C34B C 0.6366(10) 0.5027(9) 0.6431(16) 0.057(7) Uani 0.34(3) 1 d D U P A 2
H34G H 0.618293 0.476131 0.616820 0.069 Uiso 0.34(3) 1 calc R . P A 2
H34H H 0.629505 0.484851 0.676385 0.069 Uiso 0.34(3) 1 calc R . P A 2
C35B C 0.5853(14) 0.5559(8) 0.6402(17) 0.061(7) Uani 0.34(3) 1 d D U P A 2
H35G H 0.537493 0.554652 0.663809 0.073 Uiso 0.34(3) 1 calc R . P A 2
H35H H 0.564146 0.562216 0.605697 0.073 Uiso 0.34(3) 1 calc R . P A 2
C136 C 0.6479(2) 0.60093(17) 0.65540(18) 0.0316(9) Uani 1 1 d D U . . .
H13K H 0.626285 0.624992 0.628106 0.038 Uiso 0.66(3) 1 calc R . P A 1
H13L H 0.647855 0.622252 0.687273 0.038 Uiso 0.66(3) 1 calc R . P A 1
H13M H 0.636404 0.635745 0.636708 0.038 Uiso 0.34(3) 1 calc R . P A 2
H13N H 0.643228 0.608783 0.691853 0.038 Uiso 0.34(3) 1 calc R . P A 2
Cl21 Cl 0.53331(7) 0.90443(4) 0.80996(4) 0.0315(2) Uani 1 1 d . . . . .
Cl22 Cl 0.10207(6) 0.36993(4) 0.84623(3) 0.02624(19) Uani 1 1 d . . . . .
Al2 Al 0.33511(6) 0.63409(4) 0.86346(4) 0.01387(19) Uani 1 1 d . . . . .
O21 O 0.38113(15) 0.67708(9) 0.81366(8) 0.0161(5) Uani 1 1 d . . . . .
O22 O 0.28880(15) 0.58347(9) 0.82053(8) 0.0149(4) Uani 1 1 d . . . . .
N21 N 0.3819(2) 0.68509(12) 0.91709(11) 0.0219(6) Uani 1 1 d . . . . .
N22 N 0.29117(19) 0.59226(12) 0.92414(10) 0.0171(6) Uani 1 1 d . . . . .
C201 C 0.4170(2) 0.72783(13) 0.81275(12) 0.0148(6) Uani 1 1 d . . . . .
C202 C 0.4371(2) 0.75379(14) 0.76499(13) 0.0162(7) Uani 1 1 d . . . . .
C203 C 0.4728(2) 0.80799(14) 0.76586(14) 0.0202(7) Uani 1 1 d . . . . .
H203 H 0.485788 0.825788 0.734944 0.024 Uiso 1 1 calc R . . . .
C204 C 0.4897(2) 0.83636(14) 0.81185(14) 0.0217(7) Uani 1 1 d . . . . .
C205 C 0.4736(2) 0.81126(14) 0.85812(14) 0.0201(7) Uani 1 1 d . . . . .
H205 H 0.486808 0.829970 0.888557 0.024 Uiso 1 1 calc R . . . .
C206 C 0.4369(2) 0.75666(14) 0.85915(13) 0.0168(7) Uani 1 1 d . . . . .
C207 C 0.4204(2) 0.73233(15) 0.90916(13) 0.0212(7) Uani 1 1 d . . . . .
H207 H 0.439095 0.752493 0.937732 0.025 Uiso 1 1 calc R . . . .
C208 C 0.3780(4) 0.6600(2) 0.96964(16) 0.0513(15) Uani 1 1 d . . . . .
H208 H 0.427733 0.634834 0.971729 0.062 Uiso 1 1 calc R . . . .
C209 C 0.3878(3) 0.70072(15) 1.01455(13) 0.0268(8) Uani 1 1 d . . . . .
H20A H 0.442673 0.719628 1.012459 0.032 Uiso 1 1 calc R . . . .
H20B H 0.343546 0.729482 1.012995 0.032 Uiso 1 1 calc R . . . .
C210 C 0.3814(5) 0.6687(2) 1.06486(17) 0.067(2) Uani 1 1 d . . . . .
H21A H 0.435126 0.649356 1.070778 0.081 Uiso 1 1 calc R . . . .
H21B H 0.374040 0.696161 1.092281 0.081 Uiso 1 1 calc R . . . .
C211 C 0.3135(4) 0.6274(2) 1.06852(15) 0.0469(13) Uani 1 1 d . . . . .
H21C H 0.261460 0.647516 1.077162 0.056 Uiso 1 1 calc R . . . .
H21D H 0.326435 0.602369 1.097098 0.056 Uiso 1 1 calc R . . . .
C212 C 0.2951(3) 0.59062(17) 1.02226(14) 0.0333(10) Uani 1 1 d . . . . .
H21E H 0.333575 0.558322 1.022295 0.040 Uiso 1 1 calc R . . . .
H21F H 0.237251 0.576259 1.024505 0.040 Uiso 1 1 calc R . . . .
C213 C 0.3055(4) 0.62271(19) 0.97314(14) 0.0411(12) Uani 1 1 d . . . . .
H213 H 0.257530 0.649394 0.974160 0.049 Uiso 1 1 calc R . . . .
C214 C 0.2500(2) 0.54514(14) 0.92262(12) 0.0188(7) Uani 1 1 d . . . . .
H214 H 0.233160 0.529542 0.953815 0.023 Uiso 1 1 calc R . . . .
C215 C 0.2276(2) 0.51417(14) 0.87649(13) 0.0174(7) Uani 1 1 d . . . . .
C216 C 0.1821(2) 0.46311(15) 0.88285(14) 0.0204(7) Uani 1 1 d . . . . .
H216 H 0.166990 0.450446 0.915428 0.024 Uiso 1 1 calc R . . . .
C217 C 0.1606(2) 0.43253(13) 0.84019(14) 0.0204(7) Uani 1 1 d . . . . .
C218 C 0.1851(2) 0.45003(14) 0.79104(13) 0.0189(7) Uani 1 1 d . . . . .
H218 H 0.170915 0.427560 0.762922 0.023 Uiso 1 1 calc R . . . .
C219 C 0.2297(2) 0.49992(13) 0.78322(12) 0.0157(7) Uani 1 1 d . . . . .
C220 C 0.2496(2) 0.53418(13) 0.82682(12) 0.0155(6) Uani 1 1 d . . . . .
C221 C 0.2559(2) 0.51830(13) 0.72861(12) 0.0168(6) Uani 1 1 d . . . . .
C222 C 0.3519(2) 0.53117(16) 0.72590(13) 0.0215(7) Uani 1 1 d . . . . .
H22A H 0.383503 0.498702 0.737595 0.032 Uiso 1 1 calc GR . . . .
H22B H 0.364761 0.563238 0.747333 0.032 Uiso 1 1 calc GR . . . .
H22C H 0.367523 0.539613 0.691077 0.032 Uiso 1 1 calc GR . . . .
C223 C 0.2036(3) 0.57104(14) 0.71392(13) 0.0216(7) Uani 1 1 d . . . . .
H22D H 0.211396 0.600010 0.739430 0.032 Uiso 1 1 calc GR . . . .
H22E H 0.144234 0.561111 0.711972 0.032 Uiso 1 1 calc GR . . . .
H22F H 0.222350 0.584956 0.681166 0.032 Uiso 1 1 calc GR . . . .
C224 C 0.2375(3) 0.47142(15) 0.68905(13) 0.0237(8) Uani 1 1 d . . . . .
H22G H 0.255419 0.483906 0.655644 0.035 Uiso 1 1 calc GR . . . .
H22H H 0.177480 0.463433 0.688522 0.035 Uiso 1 1 calc GR . . . .
H22I H 0.268271 0.437644 0.698255 0.035 Uiso 1 1 calc GR . . . .
C225 C 0.4209(2) 0.72237(15) 0.71388(13) 0.0195(7) Uani 1 1 d . . . . .
C226 C 0.4769(3) 0.66940(16) 0.71194(15) 0.0268(8) Uani 1 1 d . . . . .
H22J H 0.467419 0.649720 0.680164 0.040 Uiso 1 1 calc GR . . . .
H22K H 0.462796 0.644864 0.740133 0.040 Uiso 1 1 calc GR . . . .
H22L H 0.535831 0.680280 0.714304 0.040 Uiso 1 1 calc GR . . . .
C227 C 0.3272(2) 0.70582(16) 0.70897(14) 0.0248(8) Uani 1 1 d . . . . .
H22M H 0.318035 0.687205 0.676638 0.037 Uiso 1 1 calc GR . . . .
H22N H 0.292363 0.739337 0.710772 0.037 Uiso 1 1 calc GR . . . .
H22O H 0.312056 0.680522 0.736420 0.037 Uiso 1 1 calc GR . . . .
C228 C 0.4438(3) 0.75945(17) 0.66687(14) 0.0311(9) Uani 1 1 d . . . . .
H22P H 0.503208 0.769303 0.668182 0.047 Uiso 1 1 calc GR . . . .
H22Q H 0.410010 0.793465 0.667304 0.047 Uiso 1 1 calc GR . . . .
H22R H 0.432436 0.738618 0.635926 0.047 Uiso 1 1 calc GR . . . .
O23 O 0.44345(15) 0.58913(9) 0.86967(9) 0.0176(5) Uani 1 1 d D U . . .
C229 C 0.5292(2) 0.61310(15) 0.86540(16) 0.0265(8) Uani 1 1 d D U . . .
H22S H 0.550671 0.624104 0.898889 0.032 Uiso 0.80(3) 1 calc R . P B 1
H22T H 0.529088 0.646199 0.843209 0.032 Uiso 0.80(3) 1 calc R . P B 1
H22U H 0.544789 0.633672 0.896279 0.032 Uiso 0.20(3) 1 calc R . P B 2
H22V H 0.533502 0.638447 0.836142 0.032 Uiso 0.20(3) 1 calc R . P B 2
C30C C 0.5832(8) 0.5665(4) 0.8427(6) 0.042(3) Uani 0.80(3) 1 d D U P B 1
H30A H 0.642850 0.570749 0.851803 0.050 Uiso 0.80(3) 1 calc R . P B 1
H30B H 0.577670 0.564810 0.805641 0.050 Uiso 0.80(3) 1 calc R . P B 1
C31C C 0.5426(4) 0.5135(3) 0.8690(5) 0.0322(19) Uani 0.80(3) 1 d D U P B 1
H31A H 0.555610 0.478918 0.850341 0.039 Uiso 0.80(3) 1 calc R . P B 1
H31B H 0.561936 0.509579 0.904241 0.039 Uiso 0.80(3) 1 calc R . P B 1
C30D C 0.584(3) 0.5617(16) 0.8583(16) 0.032(6) Uani 0.20(3) 1 d D U P B 2
H30C H 0.625909 0.568959 0.831512 0.038 Uiso 0.20(3) 1 calc R . P B 2
H30D H 0.615088 0.553974 0.889886 0.038 Uiso 0.20(3) 1 calc R . P B 2
C31D C 0.5348(15) 0.5137(10) 0.8449(16) 0.028(6) Uani 0.20(3) 1 d D U P B 2
H31C H 0.558120 0.479367 0.859962 0.034 Uiso 0.20(3) 1 calc R . P B 2
H31D H 0.531837 0.509180 0.807968 0.034 Uiso 0.20(3) 1 calc R . P B 2
C232 C 0.4496(2) 0.52696(14) 0.86673(17) 0.0275(8) Uani 1 1 d D U . . .
H23A H 0.425026 0.513204 0.834892 0.033 Uiso 0.80(3) 1 calc R . P B 1
H23B H 0.419667 0.509475 0.895247 0.033 Uiso 0.80(3) 1 calc R . P B 1
H23C H 0.404927 0.511867 0.844863 0.033 Uiso 0.20(3) 1 calc R . P B 2
H23D H 0.443777 0.510343 0.900636 0.033 Uiso 0.20(3) 1 calc R . P B 2
O24 O 0.22744(15) 0.68092(10) 0.86434(9) 0.0202(5) Uani 1 1 d D U . . .
C233 C 0.1428(2) 0.65768(16) 0.85312(17) 0.0291(8) Uani 1 1 d D U . . .
H23E H 0.134833 0.620695 0.868846 0.035 Uiso 0.24(5) 1 calc R . P C 1
H23F H 0.132888 0.654782 0.816452 0.035 Uiso 0.24(5) 1 calc R . P C 1
H23G H 0.131078 0.625132 0.874855 0.035 Uiso 0.76(5) 1 calc R . P C 2
H23H H 0.139230 0.645850 0.817507 0.035 Uiso 0.76(5) 1 calc R . P C 2
C34C C 0.086(2) 0.7020(13) 0.877(2) 0.030(8) Uani 0.24(5) 1 d D U P C 1
H34A H 0.030903 0.702252 0.860943 0.036 Uiso 0.24(5) 1 calc R . P C 1
H34B H 0.078483 0.693745 0.913608 0.036 Uiso 0.24(5) 1 calc R . P C 1
C35C C 0.1289(12) 0.7584(15) 0.871(3) 0.042(8) Uani 0.24(5) 1 d D U P C 1
H35A H 0.109306 0.777413 0.840096 0.051 Uiso 0.24(5) 1 calc R . P C 1
H35B H 0.118588 0.782774 0.900341 0.051 Uiso 0.24(5) 1 calc R . P C 1
C34D C 0.0802(9) 0.7049(5) 0.8638(7) 0.035(3) Uani 0.76(5) 1 d D U P C 2
H34C H 0.063017 0.705382 0.899618 0.042 Uiso 0.76(5) 1 calc R . P C 2
H34D H 0.029918 0.701850 0.842303 0.042 Uiso 0.76(5) 1 calc R . P C 2
C35D C 0.1325(6) 0.7567(5) 0.8503(7) 0.040(3) Uani 0.76(5) 1 d D U P C 2
H35C H 0.130570 0.763921 0.813645 0.047 Uiso 0.76(5) 1 calc R . P C 2
H35D H 0.111441 0.789981 0.868259 0.047 Uiso 0.76(5) 1 calc R . P C 2
C236 C 0.2210(3) 0.74275(16) 0.8670(2) 0.0423(12) Uani 1 1 d D U . . .
H23I H 0.245686 0.759639 0.836412 0.051 Uiso 0.24(5) 1 calc R . P C 1
H23J H 0.251824 0.756793 0.896650 0.051 Uiso 0.24(5) 1 calc R . P C 1
H23K H 0.262398 0.760399 0.844345 0.051 Uiso 0.76(5) 1 calc R . P C 2
H23L H 0.230986 0.755961 0.901722 0.051 Uiso 0.76(5) 1 calc R . P C 2
Mn1 Mn 0.25477(4) 0.38979(2) 1.03637(2) 0.02329(13) Uani 1 1 d D U . . .
O1 O 0.1453(2) 0.32437(14) 0.96372(12) 0.0390(7) Uani 1 1 d D U . . .
O2 O 0.37549(19) 0.46232(13) 1.09537(11) 0.0348(7) Uani 1 1 d D U . . .
O3 O 0.2908(2) 0.28289(13) 1.09233(11) 0.0367(7) Uani 1 1 d D U . . .
O4 O 0.1057(3) 0.4519(2) 1.07839(16) 0.0677(12) Uani 1 1 d D U . . .
O5 O 0.3630(2) 0.43057(15) 0.95044(11) 0.0401(7) Uani 1 1 d D U . . .
C1 C 0.1870(3) 0.34976(17) 0.99170(14) 0.0271(8) Uani 1 1 d D U . . .
C2 C 0.3275(3) 0.43340(17) 1.07396(14) 0.0263(8) Uani 1 1 d D U . . .
C3 C 0.2778(3) 0.32489(17) 1.07103(15) 0.0283(8) Uani 1 1 d D U . . .
C4 C 0.1638(3) 0.4277(2) 1.06174(18) 0.0402(10) Uani 1 1 d D U . . .
C5 C 0.3193(3) 0.41394(17) 0.98315(14) 0.0278(8) Uani 1 1 d D U . . .
Mn2A Mn 0.70325(18) 0.61666(9) 1.00668(12) 0.0332(5) Uani 0.546(6) 1 d D U P D 1
O6A O 0.7737(5) 0.5007(2) 0.9905(3) 0.061(2) Uani 0.546(6) 1 d D U P D 1
O7A O 0.6220(6) 0.7311(3) 1.0077(3) 0.071(3) Uani 0.546(6) 1 d D U P D 1
O8A O 0.7814(12) 0.6278(7) 1.1095(4) 0.050(3) Uani 0.546(6) 1 d D U P D 1
O9A O 0.5314(8) 0.5648(6) 1.0047(5) 0.049(3) Uani 0.546(6) 1 d D U P D 1
O10A O 0.8105(7) 0.6575(4) 0.9190(3) 0.066(2) Uani 0.546(6) 1 d D U P D 1
C6A C 0.7470(6) 0.5456(3) 0.9972(3) 0.0397(19) Uani 0.546(6) 1 d D U P D 1
C7A C 0.6545(6) 0.6869(3) 1.0080(4) 0.043(2) Uani 0.546(6) 1 d D U P D 1
C8A C 0.7502(10) 0.6236(6) 1.0687(4) 0.036(3) Uani 0.546(6) 1 d D U P D 1
C9A C 0.5986(10) 0.5862(10) 1.0036(9) 0.036(3) Uani 0.546(6) 1 d D U P D 1
C10A C 0.7671(8) 0.6412(5) 0.9528(3) 0.045(3) Uani 0.546(6) 1 d D U P D 1
Mn2B Mn 0.71450(16) 0.62258(11) 0.98678(14) 0.0278(6) Uani 0.454(6) 1 d D U P D 2
O6B O 0.5493(9) 0.5725(8) 1.0217(5) 0.050(4) Uani 0.454(6) 1 d D U P D 2
O7B O 0.8661(7) 0.6696(4) 0.9302(4) 0.054(2) Uani 0.454(6) 1 d D U P D 2
O8B O 0.7443(5) 0.5121(3) 0.9348(3) 0.050(2) Uani 0.454(6) 1 d D U P D 2
O9B O 0.6179(5) 0.7250(3) 0.9536(4) 0.054(2) Uani 0.454(6) 1 d D U P D 2
O10B O 0.7871(17) 0.6294(11) 1.0913(5) 0.065(5) Uani 0.454(6) 1 d D U P D 2
C6B C 0.6144(10) 0.5925(11) 1.0110(9) 0.033(4) Uani 0.454(6) 1 d D U P D 2
C7B C 0.8069(7) 0.6513(5) 0.9527(5) 0.034(3) Uani 0.454(6) 1 d D U P D 2
C8B C 0.7339(6) 0.5559(4) 0.9548(4) 0.035(2) Uani 0.454(6) 1 d D U P D 2
C9B C 0.6572(6) 0.6847(4) 0.9664(4) 0.037(2) Uani 0.454(6) 1 d D U P D 2
C10B C 0.7597(12) 0.6272(8) 1.0494(5) 0.043(4) Uani 0.454(6) 1 d D U P D 2
O1S O 0.6000(3) 0.6500(2) 0.53905(16) 0.0819(15) Uani 1 1 d D U . . .
C1S C 0.5833(4) 0.6214(3) 0.4918(2) 0.0693(17) Uani 1 1 d D U . . .
H1SA H 0.531675 0.598823 0.494106 0.083 Uiso 1 1 calc R . . . .
H1SB H 0.630495 0.596791 0.482467 0.083 Uiso 1 1 calc R . . . .
C2S C 0.5729(3) 0.6693(2) 0.45289(18) 0.0447(11) Uani 1 1 d D U . . .
H2SA H 0.625748 0.675767 0.434418 0.054 Uiso 1 1 calc R . . . .
H2SB H 0.528315 0.660351 0.428359 0.054 Uiso 1 1 calc R . . . .
C3S C 0.5493(4) 0.7204(2) 0.4840(2) 0.0591(14) Uani 1 1 d D U . . .
H3SA H 0.494845 0.735799 0.473146 0.071 Uiso 1 1 calc R . . . .
H3SB H 0.592548 0.749724 0.481280 0.071 Uiso 1 1 calc R . . . .
C4S C 0.5443(4) 0.6969(4) 0.5385(2) 0.082(2) Uani 1 1 d D U . . .
H4SA H 0.562331 0.725340 0.563261 0.099 Uiso 1 1 calc R . . . .
H4SB H 0.486548 0.685225 0.546672 0.099 Uiso 1 1 calc R . . . .
O2S O 0.2937(4) 0.8974(2) 0.6889(2) 0.0989(17) Uani 1 1 d D U . . .
C5S C 0.2212(4) 0.8555(2) 0.6849(3) 0.0625(15) Uani 1 1 d D U . . .
H5SA H 0.174205 0.873137 0.666682 0.075 Uiso 1 1 calc R . . . .
H5SB H 0.239896 0.822929 0.665107 0.075 Uiso 1 1 calc R . . . .
C6S C 0.1933(6) 0.8375(3) 0.7318(3) 0.095(3) Uani 1 1 d D U . . .
H6SA H 0.133816 0.847675 0.736356 0.114 Uiso 1 1 calc R . . . .
H6SB H 0.198397 0.796548 0.734253 0.114 Uiso 1 1 calc R . . . .
C7S C 0.2418(5) 0.8629(3) 0.7685(3) 0.086(2) Uani 1 1 d D U . . .
H7SA H 0.283973 0.836154 0.781261 0.104 Uiso 1 1 calc R . . . .
H7SB H 0.205983 0.874271 0.797091 0.104 Uiso 1 1 calc R . . . .
C8S C 0.2853(5) 0.9133(2) 0.7469(3) 0.080(2) Uani 1 1 d D U . . .
H8SA H 0.340853 0.918983 0.762482 0.096 Uiso 1 1 calc R . . . .
H8SB H 0.251289 0.947382 0.751431 0.096 Uiso 1 1 calc R . . . .
O3S O 0.0934(3) 0.6035(2) 0.97244(16) 0.0750(14) Uani 1 1 d D U . . .
C9S C 0.0331(5) 0.5688(4) 0.9513(3) 0.081(2) Uani 1 1 d D U . . .
H9SA H 0.059870 0.540926 0.929132 0.097 Uiso 1 1 calc R . . . .
H9SB H -0.006879 0.590886 0.931110 0.097 Uiso 1 1 calc R . . . .
C12S C 0.0549(5) 0.6272(3) 1.0179(3) 0.092(3) Uani 1 1 d D U . . .
H12U H 0.023732 0.661634 1.009734 0.110 Uiso 1 1 calc R . . . .
H12V H 0.098041 0.636043 1.043410 0.110 Uiso 1 1 calc R . . . .
C10S C -0.0117(6) 0.5402(3) 0.9942(2) 0.086(2) Uani 1 1 d D U . . .
H10C H 0.015752 0.504498 1.002903 0.104 Uiso 1 1 calc R . . . .
H10D H -0.070903 0.532906 0.985583 0.104 Uiso 1 1 calc R . . . .
C11S C -0.0048(6) 0.5818(3) 1.0374(3) 0.094(3) Uani 1 1 d D U . . .
H11G H 0.018278 0.563665 1.067884 0.112 Uiso 1 1 calc R . . . .
H11H H -0.060205 0.597710 1.045662 0.112 Uiso 1 1 calc R . . . .

loop_
_atom_site_aniso_label
_atom_site_aniso_U_11
_atom_site_aniso_U_22
_atom_site_aniso_U_33
_atom_site_aniso_U_23
_atom_site_aniso_U_13
_atom_site_aniso_U_12
Cl11 0.0350(5) 0.0145(4) 0.0322(5) -0.0010(3) -0.0018(4) 0.0100(3)
Cl12 0.0287(5) 0.0146(4) 0.0311(4) 0.0044(3) 0.0054(4) 0.0090(3)
Al1 0.0151(5) 0.0115(4) 0.0155(4) -0.0004(3) 0.0010(4) 0.0020(4)
O11 0.0202(13) 0.0115(10) 0.0183(11) -0.0001(8) -0.0004(9) 0.0041(9)
O12 0.0168(12) 0.0110(10) 0.0173(11) -0.0001(8) 0.0003(9) 0.0034(9)
N11 0.0215(15) 0.0167(14) 0.0185(14) 0.0009(11) 0.0025(12) 0.0037(12)
N12 0.0298(18) 0.0188(14) 0.0198(15) 0.0002(11) 0.0003(13) 0.0069(13)
C101 0.0124(16) 0.0123(15) 0.0244(17) 0.0004(12) 0.0006(13) 0.0007(12)
C102 0.0151(17) 0.0157(16) 0.0232(17) -0.0009(13) -0.0024(13) -0.0028(12)
C103 0.0215(18) 0.0150(16) 0.0221(17) 0.0005(13) -0.0023(14) 0.0013(13)
C104 0.0187(18) 0.0097(15) 0.035(2) -0.0005(13) -0.0015(15) 0.0020(12)
C105 0.0207(18) 0.0153(16) 0.0245(17) -0.0051(13) 0.0017(14) 0.0020(13)
C106 0.0167(17) 0.0131(15) 0.0235(17) -0.0001(13) -0.0019(13) 0.0006(12)
C107 0.0204(18) 0.0199(17) 0.0178(16) -0.0030(13) 0.0036(13) 0.0020(14)
C108 0.049(3) 0.035(2) 0.0238(19) 0.0062(16) 0.0069(18) 0.017(2)
C109 0.033(2) 0.0235(18) 0.0223(18) -0.0002(14) 0.0060(16) 0.0061(15)
C110 0.063(3) 0.049(3) 0.023(2) 0.0049(18) 0.016(2) 0.025(2)
C111 0.083(4) 0.048(3) 0.025(2) 0.0033(19) 0.006(2) 0.021(3)
C112 0.045(2) 0.0229(18) 0.0202(18) 0.0014(14) 0.0029(17) 0.0120(17)
C113 0.046(3) 0.034(2) 0.026(2) 0.0015(16) 0.0024(18) 0.0102(19)
C114 0.0219(18) 0.0212(17) 0.0194(16) 0.0041(13) 0.0005(14) 0.0049(14)
C115 0.0128(16) 0.0152(15) 0.0214(16) 0.0011(12) 0.0008(13) 0.0003(12)
C116 0.0159(17) 0.0155(15) 0.0212(16) 0.0046(12) 0.0024(13) 0.0007(12)
C117 0.0154(16) 0.0128(15) 0.0296(18) 0.0051(13) 0.0035(14) 0.0034(12)
C118 0.0173(17) 0.0143(15) 0.0232(17) -0.0007(12) 0.0048(13) 0.0024(12)
C119 0.0156(17) 0.0128(15) 0.0212(17) -0.0004(12) 0.0025(13) -0.0009(12)
C120 0.0122(15) 0.0120(14) 0.0220(16) -0.0002(12) 0.0017(13) 0.0004(12)
C121 0.0202(18) 0.0160(15) 0.0195(16) -0.0005(12) 0.0031(14) 0.0013(13)
C122 0.0221(19) 0.0209(17) 0.0226(17) -0.0023(13) -0.0009(14) -0.0017(14)
C123 0.0192(18) 0.0240(18) 0.0247(18) 0.0051(14) 0.0023(14) -0.0043(14)
C124 0.042(2) 0.0272(19) 0.0221(18) -0.0013(15) 0.0010(16) 0.0121(17)
C125 0.0209(18) 0.0148(15) 0.0183(16) 0.0001(12) -0.0025(13) 0.0000(13)
C126 0.033(2) 0.0222(18) 0.0237(18) -0.0037(14) 0.0003(16) -0.0057(16)
C127 0.022(2) 0.0287(19) 0.0242(18) -0.0016(15) 0.0023(15) 0.0057(15)
C128 0.037(2) 0.0233(18) 0.0218(18) 0.0029(14) 0.0010(16) 0.0069(16)
O13 0.0181(13) 0.0113(11) 0.0268(13) -0.0021(9) 0.0010(10) 0.0015(9)
C129 0.0158(17) 0.0190(16) 0.038(2) 0.0033(15) 0.0004(15) 0.0028(14)
C130 0.0211(19) 0.0281(19) 0.034(2) 0.0005(16) -0.0042(16) -0.0026(15)
C131 0.0220(19) 0.0205(17) 0.036(2) -0.0040(15) 0.0042(16) -0.0021(14)
C132 0.025(2) 0.0116(15) 0.0305(19) -0.0009(13) 0.0024(15) 0.0003(13)
O14 0.0176(13) 0.0188(12) 0.0237(12) -0.0047(9) 0.0010(10) -0.0006(9)
C133 0.023(2) 0.0199(18) 0.068(3) -0.0078(18) 0.007(2) -0.0051(15)
C34A 0.027(4) 0.020(4) 0.049(5) -0.009(4) 0.003(3) -0.005(3)
C35A 0.019(4) 0.028(4) 0.048(5) -0.008(3) 0.003(3) -0.001(3)
C34B 0.030(7) 0.038(8) 0.104(19) 0.011(11) -0.003(10) -0.012(6)
C35B 0.026(7) 0.045(9) 0.110(19) -0.012(11) -0.017(11) -0.002(6)
C136 0.0171(19) 0.028(2) 0.050(2) -0.0092(18) 0.0034(17) -0.0004(15)
Cl21 0.0425(6) 0.0149(4) 0.0371(5) -0.0040(3) 0.0131(4) -0.0123(4)
Cl22 0.0314(5) 0.0153(4) 0.0320(4) 0.0045(3) -0.0043(4) -0.0099(3)
Al2 0.0174(5) 0.0110(4) 0.0133(4) -0.0003(3) 0.0004(4) -0.0018(4)
O21 0.0229(13) 0.0106(10) 0.0147(11) -0.0003(8) 0.0001(9) -0.0043(9)
O22 0.0165(12) 0.0124(10) 0.0159(11) 0.0003(8) -0.0002(9) -0.0035(9)
N21 0.0326(18) 0.0183(14) 0.0149(14) -0.0014(11) 0.0001(12) -0.0080(13)
N22 0.0201(15) 0.0162(13) 0.0151(13) -0.0010(10) -0.0011(11) -0.0023(11)
C201 0.0117(16) 0.0126(14) 0.0199(16) -0.0005(12) -0.0019(12) 0.0005(12)
C202 0.0138(16) 0.0144(16) 0.0205(16) -0.0014(12) 0.0004(13) 0.0028(12)
C203 0.0205(18) 0.0165(16) 0.0237(18) 0.0014(13) 0.0057(14) -0.0013(14)
C204 0.0234(19) 0.0115(15) 0.0303(19) -0.0025(13) 0.0046(15) -0.0052(13)
C205 0.0203(18) 0.0163(16) 0.0236(17) -0.0056(13) 0.0033(14) -0.0050(13)
C206 0.0187(17) 0.0132(15) 0.0185(16) -0.0013(12) -0.0001(13) -0.0017(12)
C207 0.029(2) 0.0193(17) 0.0154(16) -0.0051(13) -0.0006(14) -0.0038(14)
C208 0.095(4) 0.042(3) 0.017(2) 0.0005(18) 0.004(2) -0.037(3)
C209 0.040(2) 0.0222(18) 0.0184(17) -0.0046(14) -0.0023(16) -0.0084(16)
C210 0.127(6) 0.056(3) 0.018(2) -0.006(2) 0.000(3) -0.045(4)
C211 0.081(4) 0.045(3) 0.0142(18) -0.0028(17) 0.003(2) -0.026(3)
C212 0.058(3) 0.0259(19) 0.0163(18) -0.0007(14) 0.0041(17) -0.0132(19)
C213 0.072(3) 0.036(2) 0.0148(18) -0.0016(16) 0.0003(19) -0.027(2)
C214 0.0212(18) 0.0190(16) 0.0162(15) 0.0034(12) 0.0039(14) 0.0020(14)
C215 0.0193(18) 0.0139(15) 0.0189(16) 0.0000(12) 0.0000(13) -0.0029(12)
C216 0.0234(19) 0.0166(16) 0.0211(17) 0.0037(13) 0.0007(14) -0.0020(13)
C217 0.0221(18) 0.0091(15) 0.0301(19) 0.0032(13) -0.0030(15) -0.0034(13)
C218 0.0202(18) 0.0144(15) 0.0220(17) -0.0007(12) -0.0066(14) -0.0001(13)
C219 0.0160(18) 0.0123(15) 0.0187(16) 0.0009(12) -0.0030(12) 0.0014(12)
C220 0.0143(15) 0.0121(14) 0.0201(15) 0.0011(11) -0.0004(13) 0.0001(12)
C221 0.0201(17) 0.0135(15) 0.0166(15) -0.0031(11) 0.0023(13) -0.0020(13)
C222 0.0210(19) 0.0246(18) 0.0190(17) -0.0055(13) 0.0037(14) -0.0030(14)
C223 0.030(2) 0.0175(16) 0.0178(17) 0.0009(13) -0.0049(14) 0.0016(14)
C224 0.030(2) 0.0179(16) 0.0226(17) -0.0044(13) -0.0036(15) -0.0030(14)
C225 0.0224(19) 0.0212(17) 0.0148(16) 0.0009(13) 0.0005(13) -0.0025(14)
C226 0.028(2) 0.0268(19) 0.0260(19) -0.0076(15) 0.0004(16) 0.0030(16)
C227 0.025(2) 0.0279(19) 0.0216(17) 0.0024(14) -0.0057(15) -0.0046(15)
C228 0.045(3) 0.031(2) 0.0169(18) 0.0027(15) 0.0039(16) -0.0131(18)
O23 0.0168(12) 0.0119(11) 0.0243(12) 0.0025(9) 0.0006(9) -0.0024(9)
C229 0.0163(17) 0.0200(17) 0.043(2) 0.0065(15) 0.0003(16) -0.0038(14)
C30C 0.024(3) 0.023(3) 0.079(8) 0.012(4) 0.021(5) 0.002(2)
C31C 0.028(3) 0.020(2) 0.049(5) 0.010(3) 0.001(3) 0.001(2)
C30D 0.023(8) 0.035(9) 0.038(16) 0.017(10) -0.004(10) 0.009(7)
C31D 0.035(9) 0.016(7) 0.033(14) 0.011(9) 0.010(9) 0.012(6)
C232 0.025(2) 0.0126(16) 0.045(2) 0.0046(15) 0.0007(17) 0.0013(14)
O24 0.0189(13) 0.0142(11) 0.0275(13) -0.0010(9) 0.0011(10) -0.0014(9)
C233 0.0181(19) 0.0227(18) 0.046(2) -0.0036(16) -0.0007(16) -0.0009(14)
C34C 0.016(9) 0.026(9) 0.048(18) -0.006(9) 0.010(11) -0.001(6)
C35C 0.021(8) 0.022(8) 0.08(2) -0.011(14) 0.004(11) 0.004(6)
C34D 0.027(4) 0.027(3) 0.052(8) -0.005(4) 0.000(4) 0.005(3)
C35D 0.031(3) 0.024(3) 0.064(7) 0.003(4) 0.005(3) 0.005(3)
C236 0.029(2) 0.0129(18) 0.085(4) 0.0019(19) 0.003(2) 0.0037(15)
Mn1 0.0224(3) 0.0290(3) 0.0184(2) 0.0013(2) -0.0005(2) 0.0019(2)
O1 0.0387(18) 0.0455(18) 0.0327(16) -0.0011(13) -0.0076(14) -0.0068(14)
O2 0.0310(16) 0.0434(17) 0.0298(15) -0.0035(13) 0.0010(12) -0.0049(13)
O3 0.0415(18) 0.0375(16) 0.0311(15) 0.0077(13) -0.0022(13) 0.0039(14)
O4 0.041(2) 0.099(3) 0.062(2) -0.028(2) -0.0015(19) 0.028(2)
O5 0.0384(18) 0.058(2) 0.0234(15) 0.0085(13) 0.0009(13) -0.0077(15)
C1 0.026(2) 0.0315(19) 0.0239(18) 0.0062(15) -0.0007(15) 0.0030(15)
C2 0.0224(19) 0.035(2) 0.0220(18) 0.0027(15) 0.0017(15) 0.0029(16)
C3 0.026(2) 0.036(2) 0.0230(18) 0.0021(15) -0.0018(15) 0.0022(16)
C4 0.031(2) 0.051(3) 0.038(2) -0.008(2) -0.0027(19) 0.011(2)
C5 0.029(2) 0.033(2) 0.0215(18) 0.0019(15) -0.0042(15) -0.0008(16)
Mn2A 0.0516(11) 0.0238(7) 0.0243(11) -0.0014(8) -0.0091(9) 0.0077(6)
O6A 0.063(5) 0.026(3) 0.095(6) -0.010(3) 0.004(4) 0.010(3)
O7A 0.090(6) 0.032(3) 0.090(6) 0.000(3) -0.020(5) 0.020(3)
O8A 0.072(6) 0.036(4) 0.041(6) -0.010(5) -0.027(6) 0.013(4)
O9A 0.054(5) 0.036(4) 0.057(7) 0.008(5) -0.012(4) 0.012(3)
O10A 0.095(8) 0.062(5) 0.041(4) 0.015(4) 0.010(4) 0.000(5)
C6A 0.044(5) 0.032(4) 0.044(5) -0.008(3) -0.004(4) -0.003(3)
C7A 0.055(6) 0.029(4) 0.045(5) -0.001(3) -0.014(4) 0.007(3)
C8A 0.049(6) 0.028(5) 0.030(6) -0.005(5) -0.016(5) 0.011(4)
C9A 0.053(6) 0.030(5) 0.025(7) -0.004(4) -0.018(6) 0.010(5)
C10A 0.066(8) 0.042(5) 0.028(4) 0.002(3) -0.007(5) -0.005(5)
Mn2B 0.0269(9) 0.0283(9) 0.0283(14) -0.0062(10) -0.0076(10) 0.0056(7)
O6B 0.046(7) 0.056(8) 0.050(9) 0.024(7) 0.022(6) 0.017(5)
O7B 0.051(5) 0.036(4) 0.073(6) -0.003(4) 0.011(5) -0.007(4)
O8B 0.050(5) 0.034(4) 0.066(5) -0.013(3) 0.018(4) -0.001(3)
O9B 0.041(5) 0.041(4) 0.080(6) 0.007(4) -0.005(4) 0.009(3)
O10B 0.084(9) 0.066(8) 0.046(8) -0.022(9) -0.028(9) 0.029(7)
C6B 0.037(6) 0.045(10) 0.018(8) 0.011(7) -0.001(6) 0.021(5)
C7B 0.031(5) 0.025(5) 0.046(7) -0.004(4) -0.010(5) -0.001(4)
C8B 0.030(5) 0.031(4) 0.044(6) -0.006(4) 0.006(4) -0.004(4)
C9B 0.030(5) 0.033(4) 0.050(6) 0.003(4) 0.004(4) 0.001(4)
C10B 0.053(8) 0.036(6) 0.038(7) -0.009(7) -0.012(6) 0.012(5)
O1S 0.052(3) 0.140(4) 0.053(2) 0.029(3) -0.018(2) -0.025(3)
C1S 0.054(4) 0.070(4) 0.083(4) 0.029(3) -0.011(3) -0.010(3)
C2S 0.039(3) 0.054(3) 0.042(3) 0.007(2) -0.011(2) -0.006(2)
C3S 0.042(3) 0.060(3) 0.076(4) -0.005(3) 0.010(3) -0.012(3)
C4S 0.040(3) 0.150(7) 0.057(3) -0.030(4) 0.003(3) -0.032(4)
O2S 0.112(4) 0.075(3) 0.110(4) -0.013(3) 0.015(3) 0.001(3)
C5S 0.056(3) 0.039(3) 0.093(4) -0.003(3) -0.014(3) 0.014(2)
C6S 0.101(6) 0.085(5) 0.100(5) -0.051(4) 0.062(5) -0.044(4)
C7S 0.067(4) 0.097(5) 0.095(5) 0.030(4) 0.022(4) 0.038(4)
C8S 0.099(5) 0.043(3) 0.099(5) -0.023(3) -0.047(4) 0.017(3)
O3S 0.066(3) 0.098(3) 0.061(2) -0.035(2) 0.029(2) -0.032(2)
C9S 0.065(4) 0.112(6) 0.066(4) -0.042(4) 0.012(3) -0.033(4)
C12S 0.079(5) 0.078(4) 0.118(6) -0.059(4) 0.055(4) -0.043(4)
C10S 0.136(7) 0.064(4) 0.059(4) -0.019(3) 0.014(4) -0.044(4)
C11S 0.122(7) 0.095(5) 0.064(4) -0.038(4) 0.048(4) -0.055(5)

loop_
_atom_type_symbol
_atom_type_description
_atom_type_scat_dispersion_real
_atom_type_scat_dispersion_imag
_atom_type_scat_source
C C 0.0033 0.0016 'International Tables Vol C Tables 4.2.6.8 and 6.1.1.4'
H H 0.0000 0.0000 'International Tables Vol C Tables 4.2.6.8 and 6.1.1.4'
Al Al 0.0645 0.0514 'International Tables Vol C Tables 4.2.6.8 and 6.1.1.4'
Cl Cl 0.1484 0.1585 'International Tables Vol C Tables 4.2.6.8 and 6.1.1.4'
Mn Mn 0.3368 0.7283 'International Tables Vol C Tables 4.2.6.8 and 6.1.1.4'
N N 0.0061 0.0033 'International Tables Vol C Tables 4.2.6.8 and 6.1.1.4'
O O 0.0106 0.0060 'International Tables Vol C Tables 4.2.6.8 and 6.1.1.4'

loop_
_exptl_crystal_face_index_h
_exptl_crystal_face_index_k
_exptl_crystal_face_index_l
_exptl_crystal_face_perp_dist
0 30 -16 0.0528
4 24 24 0.1096
0 -29 18 0.0623
0 28 20 0.0747
7 -27 18 0.1306
-15 10 24 0.2014
-22 2 6 0.2512
-18 18 8 0.2206
-10 20 24 0.1462
0 17 32 0.0838
-1 26 -23 0.0593
4 27 -20 0.0848
0 11 -34 0.0668
19 14 -10 0.2222
16 19 14 0.2207
22 2 -3 0.2414
20 8 12 0.2522
22 -6 4 0.2445
20 -11 -8 0.2276
-1 -27 -22 0.0506
0 -29 -19 0.0411

loop_
_geom_angle_atom_site_label_1
_geom_angle_atom_site_label_2
_geom_angle_atom_site_label_3
_geom_angle
_geom_angle_site_symmetry_1
_geom_angle_site_symmetry_3
_geom_angle_publ_flag
O11 Al1 N11 91.52(12) . . ?
O11 Al1 N12 173.11(12) . . ?
O11 Al1 O13 90.65(11) . . ?
O11 Al1 O14 91.29(11) . . ?
O12 Al1 O11 95.67(11) . . ?
O12 Al1 N11 172.47(12) . . ?
O12 Al1 N12 91.12(12) . . ?
O12 Al1 O13 91.34(11) . . ?
O12 Al1 O14 92.47(11) . . ?
N11 Al1 N12 81.73(12) . . ?
N11 Al1 O13 86.37(12) . . ?
N11 Al1 O14 89.56(12) . . ?
N12 Al1 O13 90.32(12) . . ?
N12 Al1 O14 87.28(13) . . ?
O13 Al1 O14 175.53(11) . . ?
C101 O11 Al1 133.2(2) . . ?
C120 O12 Al1 133.8(2) . . ?
C107 N11 Al1 125.4(2) . . ?
C107 N11 C108 121.8(3) . . ?
C108 N11 Al1 112.7(2) . . ?
C113 N12 Al1 113.4(2) . . ?
C114 N12 Al1 125.8(2) . . ?
C114 N12 C113 120.3(3) . . ?
O11 C101 C102 119.8(3) . . ?
O11 C101 C106 120.6(3) . . ?
C106 C101 C102 119.5(3) . . ?
C101 C102 C125 120.8(3) . . ?
C103 C102 C101 117.9(3) . . ?
C103 C102 C125 121.2(3) . . ?
C102 C103 H103 119.2 . . ?
C102 C103 C104 121.6(3) . . ?
C104 C103 H103 119.2 . . ?
C103 C104 Cl11 118.5(3) . . ?
C105 C104 Cl11 119.9(3) . . ?
C105 C104 C103 121.6(3) . . ?
C104 C105 H105 120.5 . . ?
C104 C105 C106 118.9(3) . . ?
C106 C105 H105 120.5 . . ?
C101 C106 C107 123.1(3) . . ?
C105 C106 C101 120.4(3) . . ?
C105 C106 C107 116.6(3) . . ?
N11 C107 C106 124.4(3) . . ?
N11 C107 H107 117.8 . . ?
C106 C107 H107 117.8 . . ?
N11 C108 H108 105.3 . . ?
N11 C108 C109 117.8(3) . . ?
N11 C108 C113 106.8(3) . . ?
C109 C108 H108 105.3 . . ?
C113 C108 H108 105.3 . . ?
C113 C108 C109 115.2(4) . . ?
C108 C109 H10A 109.6 . . ?
C108 C109 H10B 109.6 . . ?
C108 C109 C110 110.2(3) . . ?
H10A C109 H10B 108.1 . . ?
C110 C109 H10A 109.6 . . ?
C110 C109 H10B 109.6 . . ?
C109 C110 H11A 108.7 . . ?
C109 C110 H11B 108.7 . . ?
H11A C110 H11B 107.6 . . ?
C111 C110 C109 114.2(4) . . ?
C111 C110 H11A 108.7 . . ?
C111 C110 H11B 108.7 . . ?
C110 C111 H11C 108.8 . . ?
C110 C111 H11D 108.8 . . ?
C110 C111 C112 113.6(4) . . ?
H11C C111 H11D 107.7 . . ?
C112 C111 H11C 108.8 . . ?
C112 C111 H11D 108.8 . . ?
C111 C112 H11E 109.7 . . ?
C111 C112 H11F 109.7 . . ?
C111 C112 C113 109.7(3) . . ?
H11E C112 H11F 108.2 . . ?
C113 C112 H11E 109.7 . . ?
C113 C112 H11F 109.7 . . ?
N12 C113 C108 106.1(3) . . ?
N12 C113 C112 116.1(3) . . ?
N12 C113 H113 107.5 . . ?
C108 C113 C112 111.8(4) . . ?
C108 C113 H113 107.5 . . ?
C112 C113 H113 107.5 . . ?
N12 C114 H114 117.4 . . ?
N12 C114 C115 125.2(3) . . ?
C115 C114 H114 117.4 . . ?
C116 C115 C114 117.1(3) . . ?
C116 C115 C120 120.7(3) . . ?
C120 C115 C114 122.2(3) . . ?
C115 C116 H116 120.5 . . ?
C117 C116 C115 119.1(3) . . ?
C117 C116 H116 120.5 . . ?
C116 C117 Cl12 120.5(3) . . ?
C116 C117 C118 121.2(3) . . ?
C118 C117 Cl12 118.3(3) . . ?
C117 C118 H118 119.1 . . ?
C119 C118 C117 121.9(3) . . ?
C119 C118 H118 119.1 . . ?
C118 C119 C120 117.9(3) . . ?
C118 C119 C121 121.0(3) . . ?
C120 C119 C121 121.0(3) . . ?
O12 C120 C115 121.0(3) . . ?
O12 C120 C119 119.9(3) . . ?
C115 C120 C119 119.1(3) . . ?
C119 C121 C122 111.4(3) . . ?
C119 C121 C123 109.1(3) . . ?
C119 C121 C124 111.7(3) . . ?
C123 C121 C122 109.8(3) . . ?
C124 C121 C122 107.1(3) . . ?
C124 C121 C123 107.7(3) . . ?
C121 C122 H12A 109.5 . . ?
C121 C122 H12B 109.5 . . ?
C121 C122 H12C 109.5 . . ?
H12A C122 H12B 109.5 . . ?
H12A C122 H12C 109.5 . . ?
H12B C122 H12C 109.5 . . ?
C121 C123 H12D 109.5 . . ?
C121 C123 H12E 109.5 . . ?
C121 C123 H12F 109.5 . . ?
H12D C123 H12E 109.5 . . ?
H12D C123 H12F 109.5 . . ?
H12E C123 H12F 109.5 . . ?
C121 C124 H12G 109.5 . . ?
C121 C124 H12H 109.5 . . ?
C121 C124 H12I 109.5 . . ?
H12G C124 H12H 109.5 . . ?
H12G C124 H12I 109.5 . . ?
H12H C124 H12I 109.5 . . ?
C102 C125 C126 108.3(3) . . ?
C102 C125 C127 111.7(3) . . ?
C127 C125 C126 109.9(3) . . ?
C128 C125 C102 111.7(3) . . ?
C128 C125 C126 107.6(3) . . ?
C128 C125 C127 107.5(3) . . ?
C125 C126 H12J 109.5 . . ?
C125 C126 H12K 109.5 . . ?
C125 C126 H12L 109.5 . . ?
H12J C126 H12K 109.5 . . ?
H12J C126 H12L 109.5 . . ?
H12K C126 H12L 109.5 . . ?
C125 C127 H12M 109.5 . . ?
C125 C127 H12N 109.5 . . ?
C125 C127 H12O 109.5 . . ?
H12M C127 H12N 109.5 . . ?
H12M C127 H12O 109.5 . . ?
H12N C127 H12O 109.5 . . ?
C125 C128 H12P 109.5 . . ?
C125 C128 H12Q 109.5 . . ?
C125 C128 H12R 109.5 . . ?
H12P C128 H12Q 109.5 . . ?
H12P C128 H12R 109.5 . . ?
H12Q C128 H12R 109.5 . . ?
C129 O13 Al1 124.95(19) . . ?
C129 O13 C132 109.0(2) . . ?
C132 O13 Al1 125.0(2) . . ?
O13 C129 H12S 111.2 . . ?
O13 C129 H12T 111.2 . . ?
O13 C129 C130 102.9(3) . . ?
H12S C129 H12T 109.1 . . ?
C130 C129 H12S 111.2 . . ?
C130 C129 H12T 111.2 . . ?
C129 C130 H13A 111.1 . . ?
C129 C130 H13B 111.1 . . ?
C129 C130 C131 103.4(3) . . ?
H13A C130 H13B 109.1 . . ?
C131 C130 H13A 111.1 . . ?
C131 C130 H13B 111.1 . . ?
C130 C131 H13C 111.2 . . ?
C130 C131 H13D 111.2 . . ?
C130 C131 C132 102.6(3) . . ?
H13C C131 H13D 109.2 . . ?
C132 C131 H13C 111.2 . . ?
C132 C131 H13D 111.2 . . ?
O13 C132 C131 105.4(3) . . ?
O13 C132 H13E 110.7 . . ?
O13 C132 H13F 110.7 . . ?
C131 C132 H13E 110.7 . . ?
C131 C132 H13F 110.7 . . ?
H13E C132 H13F 108.8 . . ?
C133 O14 Al1 128.3(2) . . ?
C133 O14 C136 108.4(3) . . ?
C136 O14 Al1 122.2(2) . . ?
O14 C133 H13G 110.8 . . ?
O14 C133 H13H 110.8 . . ?
O14 C133 H13I 110.5 . . ?
O14 C133 H13J 110.5 . . ?
O14 C133 C34A 104.6(5) . . ?
O14 C133 C34B 105.9(10) . . ?
H13G C133 H13H 108.9 . . ?
H13I C133 H13J 108.7 . . ?
C34A C133 H13G 110.8 . . ?
C34A C133 H13H 110.8 . . ?
C34B C133 H13I 110.5 . . ?
C34B C133 H13J 110.5 . . ?
C133 C34A H34E 111.9 . . ?
C133 C34A H34F 111.9 . . ?
C133 C34A C35A 99.5(7) . . ?
H34E C34A H34F 109.6 . . ?
C35A C34A H34E 111.9 . . ?
C35A C34A H34F 111.9 . . ?
C34A C35A H35E 111.4 . . ?
C34A C35A H35F 111.4 . . ?
C34A C35A C136 102.0(7) . . ?
H35E C35A H35F 109.2 . . ?
C136 C35A H35E 111.4 . . ?
C136 C35A H35F 111.4 . . ?
C133 C34B H34G 110.3 . . ?
C133 C34B H34H 110.3 . . ?
H34G C34B H34H 108.5 . . ?
C35B C34B C133 107.3(16) . . ?
C35B C34B H34G 110.3 . . ?
C35B C34B H34H 110.3 . . ?
C34B C35B H35G 111.1 . . ?
C34B C35B H35H 111.1 . . ?
C34B C35B C136 103.2(17) . . ?
H35G C35B H35H 109.1 . . ?
C136 C35B H35G 111.1 . . ?
C136 C35B H35H 111.1 . . ?
O14 C136 C35A 104.1(5) . . ?
O14 C136 C35B 108.0(10) . . ?
O14 C136 H13K 110.9 . . ?
O14 C136 H13L 110.9 . . ?
O14 C136 H13M 110.1 . . ?
O14 C136 H13N 110.1 . . ?
C35A C136 H13K 110.9 . . ?
C35A C136 H13L 110.9 . . ?
C35B C136 H13M 110.1 . . ?
C35B C136 H13N 110.1 . . ?
H13K C136 H13L 109.0 . . ?
H13M C136 H13N 108.4 . . ?
O21 Al2 N21 91.09(12) . . ?
O21 Al2 N22 173.46(12) . . ?
O21 Al2 O23 90.89(11) . . ?
O21 Al2 O24 92.08(11) . . ?
O22 Al2 O21 94.99(11) . . ?
O22 Al2 N21 173.91(12) . . ?
O22 Al2 N22 91.52(11) . . ?
O22 Al2 O23 92.44(11) . . ?
O22 Al2 O24 91.81(11) . . ?
N21 Al2 N22 82.39(12) . . ?
N21 Al2 O23 87.10(12) . . ?
N21 Al2 O24 88.32(12) . . ?
N22 Al2 O23 88.16(11) . . ?
N22 Al2 O24 88.38(12) . . ?
O23 Al2 O24 174.59(11) . . ?
C201 O21 Al2 133.9(2) . . ?
C220 O22 Al2 134.1(2) . . ?
C207 N21 Al2 125.9(2) . . ?
C207 N21 C208 120.7(3) . . ?
C208 N21 Al2 113.0(2) . . ?
C213 N22 Al2 113.2(2) . . ?
C214 N22 Al2 125.3(2) . . ?
C214 N22 C213 121.4(3) . . ?
O21 C201 C202 119.9(3) . . ?
O21 C201 C206 120.7(3) . . ?
C206 C201 C202 119.4(3) . . ?
C201 C202 C225 120.8(3) . . ?
C203 C202 C201 117.9(3) . . ?
C203 C202 C225 121.3(3) . . ?
C202 C203 H203 119.1 . . ?
C202 C203 C204 121.9(3) . . ?
C204 C203 H203 119.1 . . ?
C203 C204 Cl21 119.3(3) . . ?
C205 C204 Cl21 119.7(3) . . ?
C205 C204 C203 121.0(3) . . ?
C204 C205 H205 120.4 . . ?
C204 C205 C206 119.1(3) . . ?
C206 C205 H205 120.4 . . ?
C201 C206 C207 122.5(3) . . ?
C205 C206 C201 120.6(3) . . ?
C205 C206 C207 116.8(3) . . ?
N21 C207 C206 124.9(3) . . ?
N21 C207 H207 117.5 . . ?
C206 C207 H207 117.5 . . ?
N21 C208 H208 104.9 . . ?
N21 C208 C209 116.8(3) . . ?
C209 C208 H208 104.9 . . ?
C213 C208 N21 109.4(4) . . ?
C213 C208 H208 104.9 . . ?
C213 C208 C209 114.6(4) . . ?
C208 C209 H20A 109.6 . . ?
C208 C209 H20B 109.6 . . ?
H20A C209 H20B 108.1 . . ?
C210 C209 C208 110.2(3) . . ?
C210 C209 H20A 109.6 . . ?
C210 C209 H20B 109.6 . . ?
C209 C210 H21A 108.2 . . ?
C209 C210 H21B 108.2 . . ?
H21A C210 H21B 107.4 . . ?
C211 C210 C209 116.2(4) . . ?
C211 C210 H21A 108.2 . . ?
C211 C210 H21B 108.2 . . ?
C210 C211 H21C 107.8 . . ?
C210 C211 H21D 107.8 . . ?
C210 C211 C212 118.2(4) . . ?
H21C C211 H21D 107.1 . . ?
C212 C211 H21C 107.8 . . ?
C212 C211 H21D 107.8 . . ?
C211 C212 H21E 109.2 . . ?
C211 C212 H21F 109.2 . . ?
H21E C212 H21F 107.9 . . ?
C213 C212 C211 111.9(3) . . ?
C213 C212 H21E 109.2 . . ?
C213 C212 H21F 109.2 . . ?
N22 C213 C212 118.5(3) . . ?
N22 C213 H213 102.5 . . ?
C208 C213 N22 111.1(3) . . ?
C208 C213 C212 116.6(4) . . ?
C208 C213 H213 102.5 . . ?
C212 C213 H213 102.5 . . ?
N22 C214 H214 117.2 . . ?
N22 C214 C215 125.6(3) . . ?
C215 C214 H214 117.2 . . ?
C216 C215 C214 117.1(3) . . ?
C216 C215 C220 120.9(3) . . ?
C220 C215 C214 122.0(3) . . ?
C215 C216 H216 120.7 . . ?
C217 C216 C215 118.6(3) . . ?
C217 C216 H216 120.7 . . ?
C216 C217 Cl22 120.1(3) . . ?
C216 C217 C218 121.5(3) . . ?
C218 C217 Cl22 118.4(3) . . ?
C217 C218 H218 119.2 . . ?
C219 C218 C217 121.6(3) . . ?
C219 C218 H218 119.2 . . ?
C218 C219 C220 118.3(3) . . ?
C218 C219 C221 120.6(3) . . ?
C220 C219 C221 121.2(3) . . ?
O22 C220 C215 121.1(3) . . ?
O22 C220 C219 119.9(3) . . ?
C215 C220 C219 119.0(3) . . ?
C222 C221 C219 110.9(3) . . ?
C223 C221 C219 108.3(3) . . ?
C223 C221 C222 110.6(3) . . ?
C223 C221 C224 108.3(3) . . ?
C224 C221 C219 111.6(3) . . ?
C224 C221 C222 107.1(3) . . ?
C221 C222 H22A 109.5 . . ?
C221 C222 H22B 109.5 . . ?
C221 C222 H22C 109.5 . . ?
H22A C222 H22B 109.5 . . ?
H22A C222 H22C 109.5 . . ?
H22B C222 H22C 109.5 . . ?
C221 C223 H22D 109.5 . . ?
C221 C223 H22E 109.5 . . ?
C221 C223 H22F 109.5 . . ?
H22D C223 H22E 109.5 . . ?
H22D C223 H22F 109.5 . . ?
H22E C223 H22F 109.5 . . ?
C221 C224 H22G 109.5 . . ?
C221 C224 H22H 109.5 . . ?
C221 C224 H22I 109.5 . . ?
H22G C224 H22H 109.5 . . ?
H22G C224 H22I 109.5 . . ?
H22H C224 H22I 109.5 . . ?
C202 C225 C228 112.0(3) . . ?
C226 C225 C202 109.0(3) . . ?
C226 C225 C228 107.5(3) . . ?
C227 C225 C202 110.7(3) . . ?
C227 C225 C226 110.1(3) . . ?
C227 C225 C228 107.5(3) . . ?
C225 C226 H22J 109.5 . . ?
C225 C226 H22K 109.5 . . ?
C225 C226 H22L 109.5 . . ?
H22J C226 H22K 109.5 . . ?
H22J C226 H22L 109.5 . . ?
H22K C226 H22L 109.5 . . ?
C225 C227 H22M 109.5 . . ?
C225 C227 H22N 109.5 . . ?
C225 C227 H22O 109.5 . . ?
H22M C227 H22N 109.5 . . ?
H22M C227 H22O 109.5 . . ?
H22N C227 H22O 109.5 . . ?
C225 C228 H22P 109.5 . . ?
C225 C228 H22Q 109.5 . . ?
C225 C228 H22R 109.5 . . ?
H22P C228 H22Q 109.5 . . ?
H22P C228 H22R 109.5 . . ?
H22Q C228 H22R 109.5 . . ?
C229 O23 Al2 124.64(19) . . ?
C229 O23 C232 108.7(3) . . ?
C232 O23 Al2 125.2(2) . . ?
O23 C229 H22S 110.7 . . ?
O23 C229 H22T 110.7 . . ?
O23 C229 H22U 111.1 . . ?
O23 C229 H22V 111.1 . . ?
O23 C229 C30C 105.4(6) . . ?
O23 C229 C30D 103(2) . . ?
H22S C229 H22T 108.8 . . ?
H22U C229 H22V 109.1 . . ?
C30C C229 H22S 110.7 . . ?
C30C C229 H22T 110.7 . . ?
C30D C229 H22U 111.1 . . ?
C30D C229 H22V 111.1 . . ?
C229 C30C H30A 111.7 . . ?
C229 C30C H30B 111.7 . . ?
C229 C30C C31C 100.4(8) . . ?
H30A C30C H30B 109.5 . . ?
C31C C30C H30A 111.7 . . ?
C31C C30C H30B 111.7 . . ?
C30C C31C H31A 111.3 . . ?
C30C C31C H31B 111.3 . . ?
H31A C31C H31B 109.2 . . ?
C232 C31C C30C 102.2(7) . . ?
C232 C31C H31A 111.3 . . ?
C232 C31C H31B 111.3 . . ?
C229 C30D H30C 109.4 . . ?
C229 C30D H30D 109.4 . . ?
H30C C30D H30D 108.0 . . ?
C31D C30D C229 111(3) . . ?
C31D C30D H30C 109.4 . . ?
C31D C30D H30D 109.4 . . ?
C30D C31D H31C 111.1 . . ?
C30D C31D H31D 111.1 . . ?
C30D C31D C232 103(2) . . ?
H31C C31D H31D 109.0 . . ?
C232 C31D H31C 111.1 . . ?
C232 C31D H31D 111.1 . . ?
O23 C232 C31C 105.9(4) . . ?
O23 C232 C31D 106.7(10) . . ?
O23 C232 H23A 110.6 . . ?
O23 C232 H23B 110.6 . . ?
O23 C232 H23C 110.4 . . ?
O23 C232 H23D 110.4 . . ?
C31C C232 H23A 110.6 . . ?
C31C C232 H23B 110.6 . . ?
C31D C232 H23C 110.4 . . ?
C31D C232 H23D 110.4 . . ?
H23A C232 H23B 108.7 . . ?
H23C C232 H23D 108.6 . . ?
C233 O24 Al2 123.5(2) . . ?
C236 O24 Al2 127.1(2) . . ?
C236 O24 C233 108.6(3) . . ?
O24 C233 H23E 111.6 . . ?
O24 C233 H23F 111.6 . . ?
O24 C233 H23G 110.5 . . ?
O24 C233 H23H 110.5 . . ?
O24 C233 C34C 100.9(17) . . ?
O24 C233 C34D 106.1(7) . . ?
H23E C233 H23F 109.4 . . ?
H23G C233 H23H 108.7 . . ?
C34C C233 H23E 111.6 . . ?
C34C C233 H23F 111.6 . . ?
C34D C233 H23G 110.5 . . ?
C34D C233 H23H 110.5 . . ?
C233 C34C H34A 110.1 . . ?
C233 C34C H34B 110.1 . . ?
H34A C34C H34B 108.5 . . ?
C35C C34C C233 108(2) . . ?
C35C C34C H34A 110.1 . . ?
C35C C34C H34B 110.1 . . ?
C34C C35C H35A 111.2 . . ?
C34C C35C H35B 111.2 . . ?
H35A C35C H35B 109.1 . . ?
C236 C35C C34C 103(2) . . ?
C236 C35C H35A 111.2 . . ?
C236 C35C H35B 111.2 . . ?
C233 C34D H34C 111.5 . . ?
C233 C34D H34D 111.5 . . ?
C233 C34D C35D 101.4(9) . . ?
H34C C34D H34D 109.3 . . ?
C35D C34D H34C 111.5 . . ?
C35D C34D H34D 111.5 . . ?
C34D C35D H35C 110.7 . . ?
C34D C35D H35D 110.7 . . ?
H35C C35D H35D 108.8 . . ?
C236 C35D C34D 105.0(8) . . ?
C236 C35D H35C 110.7 . . ?
C236 C35D H35D 110.7 . . ?
O24 C236 C35C 108.4(14) . . ?
O24 C236 C35D 105.7(6) . . ?
O24 C236 H23I 110.0 . . ?
O24 C236 H23J 110.0 . . ?
O24 C236 H23K 110.6 . . ?
O24 C236 H23L 110.6 . . ?
C35C C236 H23I 110.0 . . ?
C35C C236 H23J 110.0 . . ?
C35D C236 H23K 110.6 . . ?
C35D C236 H23L 110.6 . . ?
H23I C236 H23J 108.4 . . ?
H23K C236 H23L 108.7 . . ?
C2 Mn1 C1 173.21(17) . . ?
C3 Mn1 C1 89.91(17) . . ?
C3 Mn1 C2 94.73(18) . . ?
C4 Mn1 C1 91.6(2) . . ?
C4 Mn1 C2 91.1(2) . . ?
C4 Mn1 C3 113.0(2) . . ?
C4 Mn1 C5 124.5(2) . . ?
C5 Mn1 C1 89.95(17) . . ?
C5 Mn1 C2 83.39(17) . . ?
C5 Mn1 C3 122.39(18) . . ?
O1 C1 Mn1 179.3(4) . . ?
O2 C2 Mn1 176.2(3) . . ?
O3 C3 Mn1 178.1(4) . . ?
O4 C4 Mn1 179.5(5) . . ?
O5 C5 Mn1 177.1(4) . . ?
C7A Mn2A C6A 172.8(4) . . ?
C8A Mn2A C6A 92.9(5) . . ?
C8A Mn2A C7A 94.2(5) . . ?
C8A Mn2A C9A 117.1(9) . . ?
C8A Mn2A C10A 116.3(6) . . ?
C9A Mn2A C6A 88.3(8) . . ?
C9A Mn2A C7A 88.9(9) . . ?
C9A Mn2A C10A 126.7(8) . . ?
C10A Mn2A C6A 88.9(5) . . ?
C10A Mn2A C7A 87.5(5) . . ?
O6A C6A Mn2A 178.9(9) . . ?
O7A C7A Mn2A 178.1(9) . . ?
O8A C8A Mn2A 179.6(16) . . ?
O9A C9A Mn2A 175.7(19) . . ?
O10A C10A Mn2A 177.9(11) . . ?
C7B Mn2B C6B 171.0(9) . . ?
C8B Mn2B C6B 88.1(9) . . ?
C8B Mn2B C7B 88.0(5) . . ?
C9B Mn2B C6B 89.3(9) . . ?
C9B Mn2B C7B 87.2(5) . . ?
C9B Mn2B C8B 131.0(5) . . ?
C10B Mn2B C6B 92.8(9) . . ?
C10B Mn2B C7B 96.1(7) . . ?
C10B Mn2B C8B 114.2(7) . . ?
C10B Mn2B C9B 114.8(7) . . ?
O6B C6B Mn2B 173.7(19) . . ?
O7B C7B Mn2B 179.2(12) . . ?
O8B C8B Mn2B 178.1(9) . . ?
O9B C9B Mn2B 178.3(10) . . ?
O10B C10B Mn2B 177.7(19) . . ?
C4S O1S C1S 104.4(4) . . ?
O1S C1S H1SA 110.9 . . ?
O1S C1S H1SB 110.9 . . ?
O1S C1S C2S 104.1(5) . . ?
H1SA C1S H1SB 109.0 . . ?
C2S C1S H1SA 110.9 . . ?
C2S C1S H1SB 110.9 . . ?
C1S C2S H2SA 110.7 . . ?
C1S C2S H2SB 110.7 . . ?
H2SA C2S H2SB 108.8 . . ?
C3S C2S C1S 105.2(5) . . ?
C3S C2S H2SA 110.7 . . ?
C3S C2S H2SB 110.7 . . ?
C2S C3S H3SA 111.1 . . ?
C2S C3S H3SB 111.1 . . ?
C2S C3S C4S 103.1(5) . . ?
H3SA C3S H3SB 109.1 . . ?
C4S C3S H3SA 111.1 . . ?
C4S C3S H3SB 111.1 . . ?
O1S C4S C3S 105.1(5) . . ?
O1S C4S H4SA 110.7 . . ?
O1S C4S H4SB 110.7 . . ?
C3S C4S H4SA 110.7 . . ?
C3S C4S H4SB 110.7 . . ?
H4SA C4S H4SB 108.8 . . ?
C5S O2S C8S 99.2(5) . . ?
O2S C5S H5SA 109.1 . . ?
O2S C5S H5SB 109.1 . . ?
H5SA C5S H5SB 107.8 . . ?
C6S C5S O2S 112.6(6) . . ?
C6S C5S H5SA 109.1 . . ?
C6S C5S H5SB 109.1 . . ?
C5S C6S H6SA 110.0 . . ?
C5S C6S H6SB 110.0 . . ?
H6SA C6S H6SB 108.4 . . ?
C7S C6S C5S 108.3(6) . . ?
C7S C6S H6SA 110.0 . . ?
C7S C6S H6SB 110.0 . . ?
C6S C7S H7SA 109.7 . . ?
C6S C7S H7SB 109.7 . . ?
C6S C7S C8S 109.9(6) . . ?
H7SA C7S H7SB 108.2 . . ?
C8S C7S H7SA 109.7 . . ?
C8S C7S H7SB 109.7 . . ?
O2S C8S H8SA 111.3 . . ?
O2S C8S H8SB 111.3 . . ?
C7S C8S O2S 102.4(5) . . ?
C7S C8S H8SA 111.3 . . ?
C7S C8S H8SB 111.3 . . ?
H8SA C8S H8SB 109.2 . . ?
C9S O3S C12S 105.8(5) . . ?
O3S C9S H9SA 110.3 . . ?
O3S C9S H9SB 110.3 . . ?
O3S C9S C10S 107.3(5) . . ?
H9SA C9S H9SB 108.5 . . ?
C10S C9S H9SA 110.3 . . ?
C10S C9S H9SB 110.3 . . ?
O3S C12S H12U 110.7 . . ?
O3S C12S H12V 110.7 . . ?
O3S C12S C11S 105.2(5) . . ?
H12U C12S H12V 108.8 . . ?
C11S C12S H12U 110.7 . . ?
C11S C12S H12V 110.7 . . ?
C9S C10S H10C 111.0 . . ?
C9S C10S H10D 111.0 . . ?
C9S C10S C11S 103.6(5) . . ?
H10C C10S H10D 109.0 . . ?
C11S C10S H10C 111.0 . . ?
C11S C10S H10D 111.0 . . ?
C12S C11S H11G 110.8 . . ?
C12S C11S H11H 110.8 . . ?
C10S C11S C12S 104.8(5) . . ?
C10S C11S H11G 110.8 . . ?
C10S C11S H11H 110.8 . . ?
H11G C11S H11H 108.9 . . ?

loop_
_geom_bond_atom_site_label_1
_geom_bond_atom_site_label_2
_geom_bond_distance
_geom_bond_site_symmetry_2
_geom_bond_publ_flag
Cl11 C104 1.749(3) . ?
Cl12 C117 1.745(3) . ?
Al1 O11 1.795(2) . ?
Al1 O12 1.791(2) . ?
Al1 N11 1.979(3) . ?
Al1 N12 1.983(3) . ?
Al1 O13 2.020(3) . ?
Al1 O14 2.024(3) . ?
O11 C101 1.321(4) . ?
O12 C120 1.326(4) . ?
N11 C107 1.288(5) . ?
N11 C108 1.481(5) . ?
N12 C113 1.483(5) . ?
N12 C114 1.290(5) . ?
C101 C102 1.429(5) . ?
C101 C106 1.419(5) . ?
C102 C103 1.388(5) . ?
C102 C125 1.540(5) . ?
C103 H103 0.9300 . ?
C103 C104 1.399(5) . ?
C104 C105 1.363(5) . ?
C105 H105 0.9300 . ?
C105 C106 1.414(5) . ?
C106 C107 1.448(5) . ?
C107 H107 0.9300 . ?
C108 H108 0.9800 . ?
C108 C109 1.512(5) . ?
C108 C113 1.498(6) . ?
C109 H10A 0.9700 . ?
C109 H10B 0.9700 . ?
C109 C110 1.527(5) . ?
C110 H11A 0.9700 . ?
C110 H11B 0.9700 . ?
C110 C111 1.473(7) . ?
C111 H11C 0.9700 . ?
C111 H11D 0.9700 . ?
C111 C112 1.531(6) . ?
C112 H11E 0.9700 . ?
C112 H11F 0.9700 . ?
C112 C113 1.532(5) . ?
C113 H113 0.9800 . ?
C114 H114 0.9300 . ?
C114 C115 1.441(5) . ?
C115 C116 1.410(5) . ?
C115 C120 1.420(5) . ?
C116 H116 0.9300 . ?
C116 C117 1.360(5) . ?
C117 C118 1.397(5) . ?
C118 H118 0.9300 . ?
C118 C119 1.389(5) . ?
C119 C120 1.428(4) . ?
C119 C121 1.538(5) . ?
C121 C122 1.541(5) . ?
C121 C123 1.540(5) . ?
C121 C124 1.540(5) . ?
C122 H12A 0.9600 . ?
C122 H12B 0.9600 . ?
C122 H12C 0.9600 . ?
C123 H12D 0.9600 . ?
C123 H12E 0.9600 . ?
C123 H12F 0.9600 . ?
C124 H12G 0.9600 . ?
C124 H12H 0.9600 . ?
C124 H12I 0.9600 . ?
C125 C126 1.541(5) . ?
C125 C127 1.541(5) . ?
C125 C128 1.536(5) . ?
C126 H12J 0.9600 . ?
C126 H12K 0.9600 . ?
C126 H12L 0.9600 . ?
C127 H12M 0.9600 . ?
C127 H12N 0.9600 . ?
C127 H12O 0.9600 . ?
C128 H12P 0.9600 . ?
C128 H12Q 0.9600 . ?
C128 H12R 0.9600 . ?
O13 C129 1.453(4) . ?
O13 C132 1.470(4) . ?
C129 H12S 0.9700 . ?
C129 H12T 0.9700 . ?
C129 C130 1.482(5) . ?
C130 H13A 0.9700 . ?
C130 H13B 0.9700 . ?
C130 C131 1.502(5) . ?
C131 H13C 0.9700 . ?
C131 H13D 0.9700 . ?
C131 C132 1.503(5) . ?
C132 H13E 0.9700 . ?
C132 H13F 0.9700 . ?
O14 C133 1.457(4) . ?
O14 C136 1.473(4) . ?
C133 H13G 0.9700 . ?
C133 H13H 0.9700 . ?
C133 H13I 0.9700 . ?
C133 H13J 0.9700 . ?
C133 C34A 1.510(10) . ?
C133 C34B 1.523(16) . ?
C34A H34E 0.9700 . ?
C34A H34F 0.9700 . ?
C34A C35A 1.520(10) . ?
C35A H35E 0.9700 . ?
C35A H35F 0.9700 . ?
C35A C136 1.524(9) . ?
C34B H34G 0.9700 . ?
C34B H34H 0.9700 . ?
C34B C35B 1.490(19) . ?
C35B H35G 0.9700 . ?
C35B H35H 0.9700 . ?
C35B C136 1.497(16) . ?
C136 H13K 0.9700 . ?
C136 H13L 0.9700 . ?
C136 H13M 0.9700 . ?
C136 H13N 0.9700 . ?
Cl21 C204 1.743(3) . ?
Cl22 C217 1.743(3) . ?
Al2 O21 1.796(2) . ?
Al2 O22 1.788(2) . ?
Al2 N21 1.982(3) . ?
Al2 N22 1.985(3) . ?
Al2 O23 2.007(3) . ?
Al2 O24 2.016(3) . ?
O21 C201 1.320(4) . ?
O22 C220 1.323(4) . ?
N21 C207 1.282(5) . ?
N21 C208 1.492(5) . ?
N22 C213 1.481(5) . ?
N22 C214 1.284(5) . ?
C201 C202 1.421(5) . ?
C201 C206 1.420(5) . ?
C202 C203 1.393(5) . ?
C202 C225 1.544(5) . ?
C203 H203 0.9300 . ?
C203 C204 1.396(5) . ?
C204 C205 1.365(5) . ?
C205 H205 0.9300 . ?
C205 C206 1.409(5) . ?
C206 C207 1.446(5) . ?
C207 H207 0.9300 . ?
C208 H208 0.9800 . ?
C208 C209 1.521(5) . ?
C208 C213 1.438(7) . ?
C209 H20A 0.9700 . ?
C209 H20B 0.9700 . ?
C209 C210 1.515(6) . ?
C210 H21A 0.9700 . ?
C210 H21B 0.9700 . ?
C210 C211 1.445(7) . ?
C211 H21C 0.9700 . ?
C211 H21D 0.9700 . ?
C211 C212 1.511(5) . ?
C212 H21E 0.9700 . ?
C212 H21F 0.9700 . ?
C212 C213 1.494(5) . ?
C213 H213 0.9800 . ?
C214 H214 0.9300 . ?
C214 C215 1.448(5) . ?
C215 C216 1.407(5) . ?
C215 C220 1.419(5) . ?
C216 H216 0.9300 . ?
C216 C217 1.366(5) . ?
C217 C218 1.398(5) . ?
C218 H218 0.9300 . ?
C218 C219 1.382(5) . ?
C219 C220 1.427(4) . ?
C219 C221 1.542(4) . ?
C221 C222 1.538(5) . ?
C221 C223 1.536(5) . ?
C221 C224 1.537(4) . ?
C222 H22A 0.9600 . ?
C222 H22B 0.9600 . ?
C222 H22C 0.9600 . ?
C223 H22D 0.9600 . ?
C223 H22E 0.9600 . ?
C223 H22F 0.9600 . ?
C224 H22G 0.9600 . ?
C224 H22H 0.9600 . ?
C224 H22I 0.9600 . ?
C225 C226 1.526(5) . ?
C225 C227 1.526(5) . ?
C225 C228 1.546(5) . ?
C226 H22J 0.9600 . ?
C226 H22K 0.9600 . ?
C226 H22L 0.9600 . ?
C227 H22M 0.9600 . ?
C227 H22N 0.9600 . ?
C227 H22O 0.9600 . ?
C228 H22P 0.9600 . ?
C228 H22Q 0.9600 . ?
C228 H22R 0.9600 . ?
O23 C229 1.462(4) . ?
O23 C232 1.468(4) . ?
C229 H22S 0.9700 . ?
C229 H22T 0.9700 . ?
C229 H22U 0.9700 . ?
C229 H22V 0.9700 . ?
C229 C30C 1.506(8) . ?
C229 C30D 1.498(19) . ?
C30C H30A 0.9700 . ?
C30C H30B 0.9700 . ?
C30C C31C 1.559(15) . ?
C31C H31A 0.9700 . ?
C31C H31B 0.9700 . ?
C31C C232 1.492(7) . ?
C30D H30C 0.9700 . ?
C30D H30D 0.9700 . ?
C30D C31D 1.41(6) . ?
C31D H31C 0.9700 . ?
C31D H31D 0.9700 . ?
C31D C232 1.484(16) . ?
C232 H23A 0.9700 . ?
C232 H23B 0.9700 . ?
C232 H23C 0.9700 . ?
C232 H23D 0.9700 . ?
O24 C233 1.464(4) . ?
O24 C236 1.460(4) . ?
C233 H23E 0.9700 . ?
C233 H23F 0.9700 . ?
C233 H23G 0.9700 . ?
C233 H23H 0.9700 . ?
C233 C34C 1.507(19) . ?
C233 C34D 1.509(9) . ?
C34C H34A 0.9700 . ?
C34C H34B 0.9700 . ?
C34C C35C 1.49(2) . ?
C35C H35A 0.9700 . ?
C35C H35B 0.9700 . ?
C35C C236 1.493(18) . ?
C34D H34C 0.9700 . ?
C34D H34D 0.9700 . ?
C34D C35D 1.510(10) . ?
C35D H35C 0.9700 . ?
C35D H35D 0.9700 . ?
C35D C236 1.490(9) . ?
C236 H23I 0.9700 . ?
C236 H23J 0.9700 . ?
C236 H23K 0.9700 . ?
C236 H23L 0.9700 . ?
Mn1 C1 1.835(4) . ?
Mn1 C2 1.820(4) . ?
Mn1 C3 1.811(4) . ?
Mn1 C4 1.806(4) . ?
Mn1 C5 1.807(4) . ?
O1 C1 1.147(5) . ?
O2 C2 1.158(5) . ?
O3 C3 1.151(5) . ?
O4 C4 1.159(6) . ?
O5 C5 1.161(5) . ?
Mn2A C6A 1.825(8) . ?
Mn2A C7A 1.822(8) . ?
Mn2A C8A 1.782(11) . ?
Mn2A C9A 1.792(13) . ?
Mn2A C10A 1.817(10) . ?
O6A C6A 1.150(9) . ?
O7A C7A 1.157(9) . ?
O8A C8A 1.175(13) . ?
O9A C9A 1.167(14) . ?
O10A C10A 1.177(12) . ?
Mn2B C6B 1.833(13) . ?
Mn2B C7B 1.828(12) . ?
Mn2B C8B 1.804(8) . ?
Mn2B C9B 1.797(9) . ?
Mn2B C10B 1.782(13) . ?
O6B C6B 1.159(15) . ?
O7B C7B 1.179(13) . ?
O8B C8B 1.166(10) . ?
O9B C9B 1.178(11) . ?
O10B C10B 1.172(14) . ?
O1S C1S 1.428(8) . ?
O1S C4S 1.408(9) . ?
C1S H1SA 0.9700 . ?
C1S H1SB 0.9700 . ?
C1S C2S 1.525(7) . ?
C2S H2SA 0.9700 . ?
C2S H2SB 0.9700 . ?
C2S C3S 1.495(7) . ?
C3S H3SA 0.9700 . ?
C3S H3SB 0.9700 . ?
C3S C4S 1.526(8) . ?
C4S H4SA 0.9700 . ?
C4S H4SB 0.9700 . ?
O2S C5S 1.507(8) . ?
O2S C8S 1.561(8) . ?
C5S H5SA 0.9700 . ?
C5S H5SB 0.9700 . ?
C5S C6S 1.363(9) . ?
C6S H6SA 0.9700 . ?
C6S H6SB 0.9700 . ?
C6S C7S 1.361(10) . ?
C7S H7SA 0.9700 . ?
C7S H7SB 0.9700 . ?
C7S C8S 1.481(9) . ?
C8S H8SA 0.9700 . ?
C8S H8SB 0.9700 . ?
O3S C9S 1.364(7) . ?
O3S C12S 1.442(7) . ?
C9S H9SA 0.9700 . ?
C9S H9SB 0.9700 . ?
C9S C10S 1.482(9) . ?
C12S H12U 0.9700 . ?
C12S H12V 0.9700 . ?
C12S C11S 1.510(8) . ?
C10S H10C 0.9700 . ?
C10S H10D 0.9700 . ?
C10S C11S 1.495(8) . ?
C11S H11G 0.9700 . ?
C11S H11H 0.9700 . ?

loop_
_geom_torsion_atom_site_label_1
_geom_torsion_atom_site_label_2
_geom_torsion_atom_site_label_3
_geom_torsion_atom_site_label_4
_geom_torsion
_geom_torsion_site_symmetry_1
_geom_torsion_site_symmetry_2
_geom_torsion_site_symmetry_3
_geom_torsion_site_symmetry_4
_geom_torsion_publ_flag
Cl11 C104 C105 C106 -179.5(3) . . . . ?
Cl12 C117 C118 C119 177.3(3) . . . . ?
Al1 O11 C101 C102 -171.6(2) . . . . ?
Al1 O11 C101 C106 10.5(5) . . . . ?
Al1 O12 C120 C115 12.3(5) . . . . ?
Al1 O12 C120 C119 -166.8(2) . . . . ?
Al1 N11 C107 C106 -3.5(5) . . . . ?
Al1 N11 C108 C109 -170.0(3) . . . . ?
Al1 N11 C108 C113 -38.5(4) . . . . ?
Al1 N12 C113 C108 -36.4(4) . . . . ?
Al1 N12 C113 C112 -161.2(3) . . . . ?
Al1 N12 C114 C115 3.1(6) . . . . ?
Al1 O13 C129 C130 -143.3(2) . . . . ?
Al1 O13 C132 C131 167.4(2) . . . . ?
Al1 O14 C133 C34A -170.1(5) . . . . ?
Al1 O14 C133 C34B 167.4(16) . . . . ?
Al1 O14 C136 C35A -162.0(5) . . . . ?
Al1 O14 C136 C35B 175.2(17) . . . . ?
O11 Al1 O12 C120 170.7(3) . . . . ?
O11 C101 C102 C103 179.0(3) . . . . ?
O11 C101 C102 C125 -4.1(5) . . . . ?
O11 C101 C106 C105 -179.2(3) . . . . ?
O11 C101 C106 C107 2.6(5) . . . . ?
O12 Al1 O11 C101 167.4(3) . . . . ?
N11 Al1 O11 C101 -14.8(3) . . . . ?
N11 C108 C109 C110 177.2(4) . . . . ?
N11 C108 C113 N12 46.5(4) . . . . ?
N11 C108 C113 C112 173.9(3) . . . . ?
N12 Al1 O12 C120 -10.5(3) . . . . ?
N12 C114 C115 C116 175.9(4) . . . . ?
N12 C114 C115 C120 -3.5(6) . . . . ?
C101 C102 C103 C104 1.2(5) . . . . ?
C101 C102 C125 C126 -64.2(4) . . . . ?
C101 C102 C125 C127 57.0(4) . . . . ?
C101 C102 C125 C128 177.5(3) . . . . ?
C101 C106 C107 N11 -5.3(6) . . . . ?
C102 C101 C106 C105 2.9(5) . . . . ?
C102 C101 C106 C107 -175.3(3) . . . . ?
C102 C103 C104 Cl11 179.3(3) . . . . ?
C102 C103 C104 C105 1.1(6) . . . . ?
C103 C102 C125 C126 112.6(4) . . . . ?
C103 C102 C125 C127 -126.2(4) . . . . ?
C103 C102 C125 C128 -5.8(5) . . . . ?
C103 C104 C105 C106 -1.3(5) . . . . ?
C104 C105 C106 C101 -0.7(5) . . . . ?
C104 C105 C106 C107 177.6(3) . . . . ?
C105 C106 C107 N11 176.4(4) . . . . ?
C106 C101 C102 C103 -3.1(5) . . . . ?
C106 C101 C102 C125 173.8(3) . . . . ?
C107 N11 C108 C109 12.7(6) . . . . ?
C107 N11 C108 C113 144.2(4) . . . . ?
C108 N11 C107 C106 173.5(4) . . . . ?
C108 C109 C110 C111 -49.1(6) . . . . ?
C109 C108 C113 N12 179.5(3) . . . . ?
C109 C108 C113 C112 -53.1(5) . . . . ?
C109 C110 C111 C112 53.0(6) . . . . ?
C110 C111 C112 C113 -53.4(6) . . . . ?
C111 C112 C113 N12 174.3(4) . . . . ?
C111 C112 C113 C108 52.4(6) . . . . ?
C113 N12 C114 C115 174.7(4) . . . . ?
C113 C108 C109 C110 49.6(5) . . . . ?
C114 N12 C113 C108 151.0(4) . . . . ?
C114 N12 C113 C112 26.2(6) . . . . ?
C114 C115 C116 C117 -177.5(3) . . . . ?
C114 C115 C120 O12 -3.7(5) . . . . ?
C114 C115 C120 C119 175.5(3) . . . . ?
C115 C116 C117 Cl12 -178.2(3) . . . . ?
C115 C116 C117 C118 1.1(5) . . . . ?
C116 C115 C120 O12 177.0(3) . . . . ?
C116 C115 C120 C119 -3.9(5) . . . . ?
C116 C117 C118 C119 -2.0(5) . . . . ?
C117 C118 C119 C120 -0.1(5) . . . . ?
C117 C118 C119 C121 -178.0(3) . . . . ?
C118 C119 C120 O12 -177.9(3) . . . . ?
C118 C119 C120 C115 2.9(5) . . . . ?
C118 C119 C121 C122 -127.5(3) . . . . ?
C118 C119 C121 C123 111.1(4) . . . . ?
C118 C119 C121 C124 -7.8(5) . . . . ?
C120 C115 C116 C117 1.8(5) . . . . ?
C120 C119 C121 C122 54.7(4) . . . . ?
C120 C119 C121 C123 -66.7(4) . . . . ?
C120 C119 C121 C124 174.4(3) . . . . ?
C121 C119 C120 O12 0.0(5) . . . . ?
C121 C119 C120 C115 -179.2(3) . . . . ?
C125 C102 C103 C104 -175.7(3) . . . . ?
O13 Al1 O11 C101 -101.2(3) . . . . ?
O13 Al1 O12 C120 79.9(3) . . . . ?
O13 C129 C130 C131 -39.6(4) . . . . ?
C129 O13 C132 C131 -1.3(4) . . . . ?
C129 C130 C131 C132 38.8(4) . . . . ?
C130 C131 C132 O13 -23.0(4) . . . . ?
C132 O13 C129 C130 25.5(4) . . . . ?
O14 Al1 O11 C101 74.8(3) . . . . ?
O14 Al1 O12 C120 -97.8(3) . . . . ?
O14 C133 C34A C35A -41.2(10) . . . . ?
O14 C133 C34B C35B 17(4) . . . . ?
C133 O14 C136 C35A 7.1(6) . . . . ?
C133 O14 C136 C35B -15.7(18) . . . . ?
C133 C34A C35A C136 44.9(12) . . . . ?
C133 C34B C35B C136 -26(5) . . . . ?
C34A C35A C136 O14 -32.8(10) . . . . ?
C34B C35B C136 O14 26(4) . . . . ?
C136 O14 C133 C34A 21.7(6) . . . . ?
C136 O14 C133 C34B -0.8(17) . . . . ?
Cl21 C204 C205 C206 178.8(3) . . . . ?
Cl22 C217 C218 C219 178.4(3) . . . . ?
Al2 O21 C201 C202 -171.3(2) . . . . ?
Al2 O21 C201 C206 9.5(5) . . . . ?
Al2 O22 C220 C215 7.7(5) . . . . ?
Al2 O22 C220 C219 -171.5(2) . . . . ?
Al2 N21 C207 C206 -0.4(6) . . . . ?
Al2 N21 C208 C209 -162.9(4) . . . . ?
Al2 N21 C208 C213 -30.7(6) . . . . ?
Al2 N22 C213 C208 -26.3(5) . . . . ?
Al2 N22 C213 C212 -165.4(4) . . . . ?
Al2 N22 C214 C215 -0.5(5) . . . . ?
Al2 O23 C229 C30C -148.5(6) . . . . ?
Al2 O23 C229 C30D -165.1(17) . . . . ?
Al2 O23 C232 C31C 175.5(5) . . . . ?
Al2 O23 C232 C31D 149.6(18) . . . . ?
Al2 O24 C233 C34C 160(2) . . . . ?
Al2 O24 C233 C34D 173.8(8) . . . . ?
Al2 O24 C236 C35C -175(3) . . . . ?
Al2 O24 C236 C35D 162.8(8) . . . . ?
O21 Al2 O22 C220 172.4(3) . . . . ?
O21 C201 C202 C203 178.3(3) . . . . ?
O21 C201 C202 C225 -2.5(5) . . . . ?
O21 C201 C206 C205 -178.8(3) . . . . ?
O21 C201 C206 C207 0.8(5) . . . . ?
O22 Al2 O21 C201 168.9(3) . . . . ?
N21 Al2 O21 C201 -11.5(3) . . . . ?
N21 C208 C209 C210 179.4(5) . . . . ?
N21 C208 C213 N22 36.0(6) . . . . ?
N21 C208 C213 C212 175.9(4) . . . . ?
N22 Al2 O22 C220 -7.0(3) . . . . ?
N22 C214 C215 C216 -179.9(3) . . . . ?
N22 C214 C215 C220 -0.4(6) . . . . ?
C201 C202 C203 C204 0.7(5) . . . . ?
C201 C202 C225 C226 -63.6(4) . . . . ?
C201 C202 C225 C227 57.6(4) . . . . ?
C201 C202 C225 C228 177.5(3) . . . . ?
C201 C206 C207 N21 -4.8(6) . . . . ?
C202 C201 C206 C205 2.1(5) . . . . ?
C202 C201 C206 C207 -178.3(3) . . . . ?
C202 C203 C204 Cl21 -179.3(3) . . . . ?
C202 C203 C204 C205 1.6(6) . . . . ?
C203 C202 C225 C226 115.6(4) . . . . ?
C203 C202 C225 C227 -123.3(4) . . . . ?
C203 C202 C225 C228 -3.3(5) . . . . ?
C203 C204 C205 C206 -2.1(6) . . . . ?
C204 C205 C206 C201 0.3(5) . . . . ?
C204 C205 C206 C207 -179.3(3) . . . . ?
C205 C206 C207 N21 174.8(4) . . . . ?
C206 C201 C202 C203 -2.5(5) . . . . ?
C206 C201 C202 C225 176.7(3) . . . . ?
C207 N21 C208 C209 23.8(7) . . . . ?
C207 N21 C208 C213 156.1(4) . . . . ?
C208 N21 C207 C206 172.0(4) . . . . ?
C208 C209 C210 C211 -44.5(8) . . . . ?
C209 C208 C213 N22 169.4(4) . . . . ?
C209 C208 C213 C212 -50.7(7) . . . . ?
C209 C210 C211 C212 40.5(8) . . . . ?
C210 C211 C212 C213 -37.0(7) . . . . ?
C211 C212 C213 N22 179.0(4) . . . . ?
C211 C212 C213 C208 42.0(7) . . . . ?
C213 N22 C214 C215 175.5(4) . . . . ?
C213 C208 C209 C210 49.5(7) . . . . ?
C214 N22 C213 C208 157.2(4) . . . . ?
C214 N22 C213 C212 18.1(7) . . . . ?
C214 C215 C216 C217 -179.4(3) . . . . ?
C214 C215 C220 O22 -2.7(5) . . . . ?
C214 C215 C220 C219 176.5(3) . . . . ?
C215 C216 C217 Cl22 -178.5(3) . . . . ?
C215 C216 C217 C218 2.0(6) . . . . ?
C216 C215 C220 O22 176.8(3) . . . . ?
C216 C215 C220 C219 -4.0(5) . . . . ?
C216 C217 C218 C219 -2.0(6) . . . . ?
C217 C218 C219 C220 -1.0(5) . . . . ?
C217 C218 C219 C221 -179.9(3) . . . . ?
C218 C219 C220 O22 -176.9(3) . . . . ?
C218 C219 C220 C215 3.9(5) . . . . ?
C218 C219 C221 C222 -127.4(3) . . . . ?
C218 C219 C221 C223 111.0(3) . . . . ?
C218 C219 C221 C224 -8.1(5) . . . . ?
C220 C215 C216 C217 1.1(5) . . . . ?
C220 C219 C221 C222 53.6(4) . . . . ?
C220 C219 C221 C223 -68.0(4) . . . . ?
C220 C219 C221 C224 172.9(3) . . . . ?
C221 C219 C220 O22 2.1(5) . . . . ?
C221 C219 C220 C215 -177.2(3) . . . . ?
C225 C202 C203 C204 -178.5(3) . . . . ?
O23 Al2 O21 C201 -98.6(3) . . . . ?
O23 Al2 O22 C220 81.3(3) . . . . ?
O23 C229 C30C C31C -36.2(12) . . . . ?
O23 C229 C30D C31D 15(4) . . . . ?
C229 O23 C232 C31C 8.9(6) . . . . ?
C229 O23 C232 C31D -17.0(18) . . . . ?
C229 C30C C31C C232 41.0(13) . . . . ?
C229 C30D C31D C232 -26(4) . . . . ?
C30C C31C C232 O23 -31.1(11) . . . . ?
C30D C31D C232 O23 26(3) . . . . ?
C232 O23 C229 C30C 18.1(7) . . . . ?
C232 O23 C229 C30D 1.6(17) . . . . ?
O24 Al2 O21 C201 76.9(3) . . . . ?
O24 Al2 O22 C220 -95.4(3) . . . . ?
O24 C233 C34C C35C 34(3) . . . . ?
O24 C233 C34D C35D 31.7(10) . . . . ?
C233 O24 C236 C35C 15(3) . . . . ?
C233 O24 C236 C35D -7.2(9) . . . . ?
C233 C34C C35C C236 -26(4) . . . . ?
C233 C34D C35D C236 -36.0(10) . . . . ?
C34C C35C C236 O24 7(3) . . . . ?
C34D C35D C236 O24 27.4(10) . . . . ?
C236 O24 C233 C34C -29(2) . . . . ?
C236 O24 C233 C34D -15.8(9) . . . . ?
O1S C1S C2S C3S -22.6(6) . . . . ?
C1S O1S C4S C3S -42.7(6) . . . . ?
C1S C2S C3S C4S -2.3(6) . . . . ?
C2S C3S C4S O1S 27.1(6) . . . . ?
C4S O1S C1S C2S 40.6(6) . . . . ?
O2S C5S C6S C7S -1.1(9) . . . . ?
C5S O2S C8S C7S 24.2(6) . . . . ?
C5S C6S C7S C8S 18.9(9) . . . . ?
C6S C7S C8S O2S -27.8(8) . . . . ?
C8S O2S C5S C6S -15.4(7) . . . . ?
O3S C9S C10S C11S 28.6(10) . . . . ?
O3S C12S C11S C10S -13.3(10) . . . . ?
C9S O3S C12S C11S 31.8(9) . . . . ?
C9S C10S C11S C12S -8.1(10) . . . . ?
C12S O3S C9S C10S -38.1(9) . . . . ?

loop_
_twin_individual_id
_twin_individual_mass_fraction_refined
1 0.579(17)
2 0.421(17)

loop_
_exptl_oxdiff_crystal_face_indexfrac_h
_exptl_oxdiff_crystal_face_indexfrac_k
_exptl_oxdiff_crystal_face_indexfrac_l
_exptl_oxdiff_crystal_face_x
_exptl_oxdiff_crystal_face_y
_exptl_oxdiff_crystal_face_z
0.0000 30.0000 -16.0001 -0.6541 0.7618 0.0108
4.0000 24.0000 24.0000 -0.2391 0.2928 -0.9164
-0.0000 -29.0000 18.0001 0.6612 -0.7502 -0.0716
0.0000 28.0000 20.0000 -0.2129 0.5197 -0.8327
7.0000 -27.0000 18.0001 0.3941 -0.9067 -0.1617
-15.0000 10.0000 24.0000 0.6207 0.5248 -0.5644
-22.0000 2.0000 6.0000 0.7773 0.6449 0.0350
-18.0000 18.0000 8.0000 0.4137 0.8784 -0.2506
-10.0000 20.0000 24.0000 0.2951 0.6057 -0.7361
0.0000 17.0000 32.0000 0.0967 0.2068 -0.9846
-1.0000 26.0000 -23.0001 -0.6372 0.7390 0.2390
4.0000 27.0000 -20.0001 -0.7871 0.6012 0.1076
-0.0000 11.0000 -34.0001 -0.5601 0.4334 0.6827
19.0000 14.0000 -10.0000 -0.9736 -0.1772 -0.1107
16.0000 19.0000 14.0000 -0.6781 -0.1099 -0.7244
22.0000 2.0000 -3.0000 -0.8061 -0.5714 -0.1575
20.0000 8.0000 12.0000 -0.6624 -0.4612 -0.5758
22.0000 -6.0000 4.0000 -0.6005 -0.7895 -0.2263
20.0000 -11.0000 -8.0000 -0.5911 -0.7787 0.1444
-1.0000 -27.0000 -22.0000 0.2081 -0.4575 0.8778
-0.0000 -29.0000 -19.0000 0.2400 -0.5476 0.8211
